data_7036142
loop_
_publ_author_name
'Boreham, Elizabeth M.'
'Jones, Lucy'
'Swinburne, Adam N.'
'Blanchard-Desce, Mireille'
'Hugues, Vincent'
'Terryn, Christine'
'Miomandre, Fabien'
'Lemercier, Gilles'
'Natrajan, Louise S.'

_publ_section_title
;
 A cyclometallated fluorenyl Ir(iii) complex as a potential sensitiser for
 two-photon excited photodynamic therapy (2PE-PDT).
;
_journal_issue 36
_journal_name_full 'Dalton transactions (Cambridge, England : 2003)'
_journal_page_first 16127
_journal_page_last 16135
_journal_paper_doi 10.1039/c5dt01855b
_journal_volume 44
_journal_year 2015
_chemical_formula_moiety 'C59 H56 Ir N4, F6 P'
_chemical_formula_sum 'C59 H56 F6 Ir N4 P'
_chemical_formula_weight 1158.24
_chemical_name_common IrppyL1
_chemical_name_systematic 'Iridium bisphenylpyridine bi-hexyl-5-fluorenyl- 1,10-phenanthroline hexafluorophosphate'
_space_group_crystal_system triclinic
_space_group_IT_number 2
_space_group_name_Hall '-P 1'
_space_group_name_H-M_alt 'P -1'
_symmetry_space_group_name_Hall '-P 1'
_symmetry_space_group_name_H-M 'P -1'
_atom_sites_solution_hydrogens geom
_audit_creation_date 2014-12-12
_audit_creation_method
;
Olex2 1.2
(compiled 2014.11.28 svn.r3106 for OlexSys, GUI svn.r4959)
;
_audit_update_record
;
2015-05-17 deposited with the CCDC.
2015-08-10 downloaded from the CCDC.
;
_cell_angle_alpha 102.854(6)
_cell_angle_beta 97.805(5)
_cell_angle_gamma 90.954(5)
_cell_formula_units_Z 4
_cell_length_a 13.5173(9)
_cell_length_b 20.6494(13)
_cell_length_c 20.9242(14)
_cell_measurement_reflns_used 8950
_cell_measurement_temperature 150.15
_cell_measurement_theta_max 72.9280
_cell_measurement_theta_min 2.7520
_cell_volume 5634.7(7)
_computing_cell_refinement
;
CrysAlisPro, Agilent Technologies,
Version 1.171.37.35 (release 13-08-2014 CrysAlis171 .NET)
(compiled Aug 13 2014,18:06:01)
;
_computing_data_collection
;
CrysAlisPro, Agilent Technologies,
Version 1.171.37.35 (release 13-08-2014 CrysAlis171 .NET)
(compiled Aug 13 2014,18:06:01)
;
_computing_data_reduction
;
CrysAlisPro, Agilent Technologies,
Version 1.171.37.35 (release 13-08-2014 CrysAlis171 .NET)
(compiled Aug 13 2014,18:06:01)
;
_computing_molecular_graphics 'Olex2 (Dolomanov et al., 2009)'
_computing_publication_material 'Olex2 (Dolomanov et al., 2009)'
_computing_structure_refinement 'ShelXL (Sheldrick, 2008)'
_diffrn_ambient_temperature 150.15
_diffrn_detector 'CCD plate'
_diffrn_measured_fraction_theta_full 0.759
_diffrn_measured_fraction_theta_max 0.956
_diffrn_measurement_details
;
  1 phi    -25.79  332.10   1.9994    7.5000
omega____ theta____ kappa____ phi______ frames
 206.4597   80.0000   73.8669     -     179

  2 phi    -25.79  334.10   1.9994   20.0000
omega____ theta____ kappa____ phi______ frames
 139.2097  113.0000   73.8669     -     180

  3 phi    -25.79  332.10   1.9994   20.0000
omega____ theta____ kappa____ phi______ frames
 170.4094  110.0000   73.8669     -     179

  4 phi   -175.66   48.34   2.0000    7.5000
omega____ theta____ kappa____ phi______ frames
  14.6597  -39.5000   73.8669     -     112

  5 phi    -22.65  323.35   2.0000   20.0000
omega____ theta____ kappa____ phi______ frames
 204.2097  111.0000   73.8669     -     173

  6 omega   30.71  218.71   2.0000    7.5000
omega____ theta____ kappa____ phi______ frames
    -       60.0000   73.8669  304.2088 94

  7 phi    -19.36  314.53   1.9994   20.0000
omega____ theta____ kappa____ phi______ frames
 197.7097  100.0000   73.8669     -     167

  8 omega  -52.45   47.55   2.0000    7.5000
omega____ theta____ kappa____ phi______ frames
    -      -35.0000   73.8669   29.2100 50

  9 omega   38.21  154.21   2.0000    7.5000
omega____ theta____ kappa____ phi______ frames
    -       68.0000   73.8669  154.2094 58

 10 phi    -10.46  205.54   2.0000   20.0000
omega____ theta____ kappa____ phi______ frames
  71.2394   90.0000   73.8669     -     108

 11 omega   98.28  216.28   2.0000    7.5000
omega____ theta____ kappa____ phi______ frames
    -       65.0000   73.8669   89.2094 59

 12 omega  184.21  264.21   2.0000   20.0000
omega____ theta____ kappa____ phi______ frames
    -      110.0000   73.8669  109.2094 40

 13 phi    -79.17   -7.17   2.0000   20.0000
omega____ theta____ kappa____ phi______ frames
 146.4094  105.5000   73.8669     -     36

 14 omega  -63.89  102.11   2.0000    7.5000
omega____ theta____ kappa____ phi______ frames
    -      -35.0000   73.8669  139.2094 83

 15 omega   82.65  154.65   2.0000   20.0000
omega____ theta____ kappa____ phi______ frames
    -      111.0000   73.8669  329.2088 36

 16 omega  148.99  254.99   2.0000   20.0000
omega____ theta____ kappa____ phi______ frames
    -      113.0000   73.8669   24.2094 53

 17 omega   93.48  263.48   2.0000   20.0000
omega____ theta____ kappa____ phi______ frames
    -      112.0000   73.8669  219.2088 85

 18 omega  139.80  255.80   2.0000   20.0000
omega____ theta____ kappa____ phi______ frames
    -      113.0000   73.8669  319.2094 58

 19 omega   92.19  246.19   2.0000   20.0000
omega____ theta____ kappa____ phi______ frames
    -      111.0000   73.8669   69.2094 77

 20 omega  107.71  263.71   2.0000   20.0000
omega____ theta____ kappa____ phi______ frames
    -      105.0000   73.8669  189.2081 78

 21 omega   88.71  248.71   2.0000   20.0000
omega____ theta____ kappa____ phi______ frames
    -       90.0000   73.8669  204.2094 80

 22 omega   79.48  261.48   2.0000   20.0000
omega____ theta____ kappa____ phi______ frames
    -      105.0000   73.8669   89.2094 91
;
_diffrn_measurement_device 'abstract diffractometer'
_diffrn_measurement_device_type 'Saxi-CrysAlisPro-abstract goniometer imported SAXI images'
_diffrn_measurement_method '\w and \p scans'
_diffrn_orient_matrix_UB_11 0.0428144000
_diffrn_orient_matrix_UB_12 0.0265207000
_diffrn_orient_matrix_UB_13 -0.0543479000
_diffrn_orient_matrix_UB_21 -0.0474966000
_diffrn_orient_matrix_UB_22 -0.0611826000
_diffrn_orient_matrix_UB_23 -0.0523137000
_diffrn_orient_matrix_UB_31 -0.0957887000
_diffrn_orient_matrix_UB_32 0.0377222000
_diffrn_orient_matrix_UB_33 -0.0114822000
_diffrn_radiation_monochromator graphite
_diffrn_radiation_probe x-ray
_diffrn_radiation_type CuK\a
_diffrn_radiation_wavelength 1.54184
_diffrn_reflns_av_R_equivalents 0.1387
_diffrn_reflns_av_unetI/netI 0.0985
_diffrn_reflns_laue_measured_fraction_full 0.759
_diffrn_reflns_laue_measured_fraction_max 0.956
_diffrn_reflns_limit_h_max 14
_diffrn_reflns_limit_h_min -15
_diffrn_reflns_limit_k_max 22
_diffrn_reflns_limit_k_min -21
_diffrn_reflns_limit_l_max 22
_diffrn_reflns_limit_l_min -23
_diffrn_reflns_number 61607
_diffrn_reflns_point_group_measured_fraction_full 0.759
_diffrn_reflns_point_group_measured_fraction_max 0.956
_diffrn_reflns_theta_full 67.684
_diffrn_reflns_theta_max 58.933
_diffrn_reflns_theta_min 2.197
_diffrn_source 'Enhance (Cu) X-ray Source'
_exptl_absorpt_coefficient_mu 5.346
_exptl_absorpt_correction_T_max 1.00000
_exptl_absorpt_correction_T_min 0.52112
_exptl_absorpt_correction_type multi-scan
_exptl_absorpt_process_details
;
CrysAlisPro, Agilent Technologies,
Version 1.171.37.35 (release 13-08-2014 CrysAlis171 .NET)
(compiled Aug 13 2014,18:06:01)
Empirical absorption correction using spherical harmonics,
 implemented in SCALE3 ABSPACK scaling algorithm.
;
_exptl_crystal_colour 'clear light orange'
_exptl_crystal_colour_lustre clear
_exptl_crystal_colour_modifier light
_exptl_crystal_colour_primary orange
_exptl_crystal_density_diffrn 1.365
_exptl_crystal_description plate
_exptl_crystal_F_000 2336
_exptl_crystal_preparation Luminescent
_exptl_crystal_recrystallization_method 'Re-crystallisation from solvent: dichloromethane, hexane, acetone'
_exptl_crystal_size_max 0.1
_exptl_crystal_size_mid 0.1
_exptl_crystal_size_min 0.02
_refine_diff_density_max 3.335
_refine_diff_density_min -1.729
_refine_diff_density_rms 0.169
_refine_ls_extinction_method none
_refine_ls_goodness_of_fit_ref 1.054
_refine_ls_hydrogen_treatment constr
_refine_ls_matrix_type full
_refine_ls_number_parameters 1273
_refine_ls_number_reflns 15463
_refine_ls_number_restraints 123
_refine_ls_restrained_S_all 1.051
_refine_ls_R_factor_all 0.1534
_refine_ls_R_factor_gt 0.1099
_refine_ls_shift/su_max 0.000
_refine_ls_shift/su_mean 0.000
_refine_ls_structure_factor_coef Fsqd
_refine_ls_weighting_details 'w=1/[\s^2^(Fo^2^)+(0.0933P)^2^+123.4473P] where P=(Fo^2^+2Fc^2^)/3'
_refine_ls_weighting_scheme calc
_refine_ls_wR_factor_gt 0.2557
_refine_ls_wR_factor_ref 0.2906
_reflns_Friedel_coverage 0.000
_reflns_number_gt 10228
_reflns_number_total 15463
_reflns_threshold_expression 'I > 2\s(I)'
_cod_data_source_file c5dt01855b2.cif
_cod_data_source_block xlsn85new_sq
_cod_depositor_comments 'Adding full bibliography for 7036142.cif.'
_cod_original_cell_volume 5634.7(6)
_cod_database_code 7036142
_shelxl_version_number 2014/6
_chemical_oxdiff_formula 'Ir2 C120 H100 N16 O3 P2 F12'
_shelx_space_group_comment
;
The symmetry employed for this shelxl refinement is uniquely defined
by the following loop, which should always be used as a source of
symmetry information in preference to the above space-group names.
They are only intended as comments.
;
_reflns_odcompleteness_completeness 94.66
_reflns_odcompleteness_iscentric 1
_reflns_odcompleteness_theta 66.97
_olex2_submission_special_instructions 'No special instructions were received'

loop_
_space_group_symop_operation_xyz
'x, y, z'
'-x, -y, -z'

loop_
_atom_site_label
_atom_site_type_symbol
_atom_site_fract_x
_atom_site_fract_y
_atom_site_fract_z
_atom_site_U_iso_or_equiv
_atom_site_adp_type
_atom_site_occupancy
_atom_site_site_symmetry_order
_atom_site_calc_flag
_atom_site_refinement_flags_posn
_atom_site_refinement_flags_adp
_atom_site_refinement_flags_occupancy
_atom_site_disorder_assembly
_atom_site_disorder_group
C69 C 0.0981(14) -0.0527(9) 0.1707(9) 0.059(5) Uani 1 1 d . . . . .
C91 C 0.4997(13) -0.1020(9) 0.0031(9) 0.055(4) Uani 1 1 d . . . . .
H91 H 0.5384 -0.1271 -0.0275 0.066 Uiso 1 1 calc R . . . .
C94 C 0.3027(12) -0.0380(9) -0.1084(9) 0.058(5) Uani 1 1 d . . . . .
C114 C 0.2743(11) 0.0212(10) -0.2039(8) 0.052(4) Uani 1 1 d . . . . .
H114 H 0.2731 0.0628 -0.1734 0.063 Uiso 1 1 calc R . . . .
C97 C 0.0939(12) 0.0499(9) -0.0301(9) 0.055(4) Uani 1 1 d . . . . .
H97 H 0.0316 0.0681 -0.0415 0.066 Uiso 1 1 calc R . . . .
C89 C 0.4633(12) -0.0622(10) 0.1138(8) 0.056(5) Uani 1 1 d . . . . .
H89 H 0.4805 -0.0609 0.1596 0.067 Uiso 1 1 calc R . . . .
C98 C 0.1306(14) 0.0509(9) 0.0362(9) 0.057(5) Uani 1 1 d . . . . .
H98 H 0.0945 0.0741 0.0695 0.068 Uiso 1 1 calc R . . . .
C70 C 0.0860(12) 0.0161(9) 0.2034(8) 0.052(4) Uani 1 1 d . . . . .
C103 C 0.2802(11) -0.0990(10) -0.2267(8) 0.053(4) Uani 1 1 d . . . . .
H103 H 0.2867 -0.1387 -0.2111 0.064 Uiso 1 1 calc R . . . .
C79 C 0.4848(15) 0.2188(11) 0.2044(11) 0.074(5) Uani 1 1 d . U . . .
H79 H 0.5270 0.2581 0.2155 0.089 Uiso 1 1 calc R . . . .
C117 C 0.0080(17) 0.1527(12) -0.3159(11) 0.080(6) Uani 1 1 d . . . . .
H11A H 0.0146 0.1744 -0.2682 0.096 Uiso 1 1 calc R . . . .
H11B H 0.0191 0.1872 -0.3406 0.096 Uiso 1 1 calc R . . . .
C81 C 0.4285(11) 0.1145(8) 0.2285(8) 0.045(4) Uani 1 1 d . . . . .
C112 C 0.2774(15) 0.0757(11) -0.3062(9) 0.068(5) Uani 1 1 d . . . . .
C77 C 0.3561(12) 0.1484(10) 0.1352(10) 0.061(5) Uani 1 1 d . . . . .
H77A H 0.3065 0.1401 0.0971 0.073 Uiso 0.49(14) 1 calc R . P A 2
H77 H 0.3065 0.1401 0.0971 0.073 Uiso 0.51(14) 1 calc R . P A 1
C92 C 0.4131(12) -0.0674(9) -0.0197(8) 0.053(4) Uani 1 1 d . . . . .
C100 C 0.2675(10) -0.0067(8) 0.0070(7) 0.043(4) Uani 1 1 d . . . . .
C106 C 0.2714(12) -0.0304(11) -0.3812(10) 0.060(5) Uani 1 1 d . . . . .
C122 C 0.398(2) 0.1633(16) -0.2209(15) 0.115(10) Uani 1 1 d . . . . .
H12A H 0.3890 0.1411 -0.1847 0.138 Uiso 1 1 calc R . . . .
H12B H 0.3482 0.1976 -0.2218 0.138 Uiso 1 1 calc R . . . .
C121 C 0.3858(18) 0.1139(13) -0.2854(11) 0.085(7) Uani 1 1 d . . . . .
H12C H 0.4371 0.0805 -0.2834 0.102 Uiso 1 1 calc R . . . .
H12D H 0.3982 0.1370 -0.3205 0.102 Uiso 1 1 calc R . . . .
C123 C 0.5077(19) 0.1962(15) -0.2095(18) 0.128(11) Uani 1 1 d . U . . .
H12E H 0.5167 0.2145 -0.2483 0.154 Uiso 1 1 calc R . . . .
H12F H 0.5560 0.1609 -0.2077 0.154 Uiso 1 1 calc R . . . .
C125 C 0.627(3) 0.292(2) -0.127(2) 0.19(2) Uani 1 1 d . U . . .
H12H H 0.6840 0.2630 -0.1274 0.233 Uiso 1 1 calc DR . . . .
H12G H 0.6302 0.3217 -0.0824 0.233 Uiso 1 1 calc R . . . .
C124 C 0.535(3) 0.2537(19) -0.1446(19) 0.159(14) Uani 1 1 d . U . . .
H12I H 0.4810 0.2857 -0.1459 0.191 Uiso 1 1 calc R . . . .
H12J H 0.5274 0.2332 -0.1068 0.191 Uiso 1 1 calc R . . . .
C111 C 0.2741(15) 0.0378(14) -0.3766(9) 0.078(7) Uani 1 1 d . . . . .
C65 C 0.2009(17) -0.1266(9) 0.1103(9) 0.069(5) Uani 1 1 d . U . . .
H65 H 0.2619 -0.1338 0.0926 0.082 Uiso 1 1 calc R . . . .
C105 C 0.2677(12) -0.0419(10) -0.3155(10) 0.058(5) Uani 1 1 d . . . . .
C75 C 0.1660(11) 0.0580(9) 0.1994(8) 0.051(4) Uani 1 1 d . . . . .
C104 C 0.2712(11) -0.1018(10) -0.2939(8) 0.053(4) Uani 1 1 d . . . . .
H104 H 0.2675 -0.1434 -0.3250 0.063 Uiso 1 1 calc R . . . .
C110 C 0.2800(15) 0.0613(12) -0.4312(9) 0.072(6) Uani 1 1 d . . . . .
H110 H 0.2792 0.1079 -0.4283 0.086 Uiso 1 1 calc R . . . .
C126 C 0.630(3) 0.334(3) -0.179(3) 0.29(4) Uani 1 1 d . U . . .
H12K H 0.6078 0.3062 -0.2234 0.437 Uiso 1 1 calc GR . . . .
H12L H 0.6985 0.3516 -0.1769 0.437 Uiso 1 1 calc DGR . . . .
H12M H 0.5857 0.3711 -0.1703 0.437 Uiso 1 1 calc GR . . . .
C66 C 0.1351(15) -0.1796(11) 0.1017(9) 0.069(5) Uani 1 1 d . U . . .
H66 H 0.1483 -0.2223 0.0771 0.083 Uiso 1 1 calc R . . . .
C68 C 0.0297(14) -0.1060(9) 0.1650(9) 0.055(4) Uani 1 1 d . . . . .
H68 H -0.0292 -0.0987 0.1851 0.066 Uiso 1 1 calc R . . . .
C95 C 0.2405(12) -0.0087(9) -0.0615(8) 0.052(4) Uani 1 1 d . . . . .
C96 C 0.1492(14) 0.0225(9) -0.0771(8) 0.057(5) Uani 1 1 d . . . . .
H96 H 0.1272 0.0239 -0.1218 0.068 Uiso 1 1 calc R . . . .
C109 C 0.2874(15) 0.0183(12) -0.4919(9) 0.069(6) Uani 1 1 d . . . . .
H109 H 0.2906 0.0355 -0.5301 0.083 Uiso 1 1 calc R . . . .
C71 C 0.0049(12) 0.0373(10) 0.2349(8) 0.059(5) Uani 1 1 d . . . . .
H71 H -0.0478 0.0067 0.2358 0.071 Uiso 1 1 calc R . . . .
C101 C 0.3587(10) -0.0353(8) 0.0292(9) 0.050(4) Uani 1 1 d . . . . .
C85 C 0.3892(13) -0.0279(11) 0.3415(10) 0.066(5) Uani 1 1 d . . . . .
H85 H 0.3766 -0.0596 0.3664 0.080 Uiso 1 1 calc R . . . .
C84 C 0.4636(14) 0.0241(11) 0.3670(8) 0.066(5) Uani 1 1 d . . . . .
H84 H 0.5009 0.0276 0.4096 0.079 Uiso 1 1 calc R . . . .
C73 C 0.0771(15) 0.1492(10) 0.2613(10) 0.069(5) Uani 1 1 d . . . . .
H73 H 0.0733 0.1952 0.2804 0.082 Uiso 1 1 calc R . . . .
C87 C 0.3486(11) 0.0145(8) 0.2425(7) 0.050(5) Uani 0.51(14) 1 d . . P A 1
C87A C 0.3635(9) 0.1043(7) 0.1712(7) 0.039(4) Uani 0.49(14) 1 d . . P A 2
C67 C 0.0464(14) -0.1687(10) 0.1307(10) 0.068(5) Uani 1 1 d . . . . .
H67 H -0.0010 -0.2044 0.1266 0.081 Uiso 1 1 calc R . . . .
C93 C 0.3840(11) -0.0685(8) -0.0875(7) 0.047(4) Uani 1 1 d . . . . .
H93 H 0.4228 -0.0915 -0.1191 0.056 Uiso 1 1 calc R . . . .
C116 C 0.0870(15) 0.0987(10) -0.3277(12) 0.079(7) Uani 1 1 d . . . . .
H11C H 0.0682 0.0608 -0.3092 0.095 Uiso 1 1 calc R . . . .
H11D H 0.0862 0.0820 -0.3759 0.095 Uiso 1 1 calc R . . . .
C74 C 0.1594(13) 0.1245(10) 0.2283(9) 0.063(5) Uani 1 1 d . . . . .
H74 H 0.2116 0.1550 0.2261 0.075 Uiso 1 1 calc R . . . .
C113 C 0.2705(11) 0.0178(9) -0.2711(8) 0.049(4) Uani 1 1 d . . . . .
C90 C 0.5232(12) -0.0972(9) 0.0694(9) 0.054(4) Uani 1 1 d . . . . .
H90 H 0.5806 -0.1177 0.0857 0.065 Uiso 1 1 calc R . . . .
C120 C -0.1880(15) 0.2107(11) -0.2680(10) 0.073(6) Uani 1 1 d . . . . .
H12N H -0.1239 0.2339 -0.2473 0.110 Uiso 1 1 calc GR . . . .
H12O H -0.2073 0.1806 -0.2411 0.110 Uiso 1 1 calc GR . . . .
H12P H -0.2393 0.2433 -0.2710 0.110 Uiso 1 1 calc GR . . . .
C83 C 0.4817(12) 0.0692(12) 0.3307(9) 0.070(6) Uani 1 1 d . . . . .
H83 H 0.5345 0.1021 0.3467 0.084 Uiso 1 1 calc R . . . .
C78 C 0.4136(13) 0.2050(10) 0.1479(10) 0.066(5) Uani 1 1 d . U . . .
H78 H 0.4057 0.2346 0.1190 0.080 Uiso 1 1 calc R . . . .
C72 C 0.0020(12) 0.1024(9) 0.2644(8) 0.057(5) Uani 1 1 d . . . . .
H72 H -0.0522 0.1169 0.2877 0.068 Uiso 1 1 calc R . . . .
C119 C -0.1782(15) 0.1712(11) -0.3364(10) 0.072(5) Uani 1 1 d . . . . .
H11E H -0.1639 0.2026 -0.3640 0.087 Uiso 1 1 calc R . . . .
H11F H -0.2432 0.1476 -0.3564 0.087 Uiso 1 1 calc R . . . .
C102 C 0.2799(12) -0.0386(9) -0.1820(9) 0.057(5) Uani 1 1 d . . . . .
C86 C 0.3360(13) -0.0315(10) 0.2803(9) 0.062(5) Uani 1 1 d . . . . .
H86 H 0.2879 -0.0673 0.2627 0.074 Uiso 0.51(14) 1 calc R . P A 1
H86A H 0.2879 -0.0673 0.2627 0.074 Uiso 0.49(14) 1 calc R . P A 2
C108 C 0.2899(15) -0.0503(13) -0.4961(8) 0.074(6) Uani 1 1 d . . . . .
H108 H 0.2984 -0.0798 -0.5367 0.089 Uiso 1 1 calc R . . . .
C118 C -0.0961(15) 0.1196(10) -0.3395(11) 0.070(5) Uani 1 1 d . . . . .
H11G H -0.1089 0.0884 -0.3115 0.085 Uiso 1 1 calc R . . . .
H11H H -0.0992 0.0936 -0.3856 0.085 Uiso 1 1 calc R . . . .
C115 C 0.1915(17) 0.1246(12) -0.2964(11) 0.085(7) Uani 1 1 d . . . . .
H11I H 0.1910 0.1407 -0.2482 0.102 Uiso 1 1 calc R . . . .
H11J H 0.2079 0.1636 -0.3139 0.102 Uiso 1 1 calc R . . . .
C80 C 0.4914(11) 0.1724(9) 0.2441(9) 0.057(4) Uani 1 1 d . U . . .
H80 H 0.5399 0.1802 0.2827 0.068 Uiso 1 1 calc R . . . .
C82 C 0.4224(11) 0.0669(9) 0.2699(8) 0.051(4) Uani 1 1 d . . . . .
C107 C 0.2797(14) -0.0752(12) -0.4401(9) 0.072(6) Uani 1 1 d . . . . .
H107 H 0.2786 -0.1217 -0.4424 0.087 Uiso 1 1 calc R . . . .
N99 N 0.2123(8) 0.0217(6) 0.0555(6) 0.040(3) Uani 1 1 d . . . . .
N64 N 0.1841(10) -0.0646(7) 0.1425(6) 0.052(4) Uani 1 1 d . . . . .
N88 N 0.3841(9) -0.0310(7) 0.0948(6) 0.045(3) Uani 1 1 d . . . . .
N76 N 0.3635(9) 0.1043(7) 0.1712(7) 0.039(4) Uani 0.51(14) 1 d . . P A 1
N76A N 0.3486(11) 0.0145(8) 0.2425(7) 0.050(5) Uani 0.49(14) 1 d . . P A 2
Ir2 Ir 0.27591(5) 0.01756(4) 0.15239(4) 0.0542(3) Uani 1 1 d . . . . .
C28 C 0.0794(16) -0.3252(10) -0.3055(11) 0.074(6) Uani 1 1 d . . . . .
H28 H 0.1076 -0.3334 -0.2641 0.088 Uiso 1 1 calc R . . . .
C23 C 0.0104(14) -0.1532(10) -0.5068(11) 0.073(6) Uani 1 1 d . . . . .
H23 H 0.0548 -0.1739 -0.5357 0.087 Uiso 0.71(16) 1 calc R . P B 1
H23A H 0.0548 -0.1739 -0.5357 0.087 Uiso 0.29(16) 1 calc R . P B 2
C35 C -0.1703(16) -0.4394(11) -0.5637(11) 0.079(6) Uani 1 1 d . U . . .
H35 H -0.1988 -0.4281 -0.6037 0.094 Uiso 1 1 calc R . . . .
C5 C 0.068(2) -0.3415(11) -0.6779(13) 0.088(7) Uani 1 1 d . . . . .
H5 H 0.0493 -0.3500 -0.7245 0.105 Uiso 1 1 calc R . . . .
C20 C -0.1140(14) -0.0907(11) -0.4204(10) 0.073(6) Uani 1 1 d . . . . .
H20 H -0.1561 -0.0697 -0.3899 0.087 Uiso 1 1 calc R . . . .
C2 C 0.1193(16) -0.3151(8) -0.5473(11) 0.072(6) Uani 1 1 d . . . . .
H2 H 0.1380 -0.3050 -0.5006 0.087 Uiso 1 1 calc R . . . .
C39 C 0.072(3) -0.4633(11) -0.2822(13) 0.094(8) Uani 1 1 d . . . . .
C38 C -0.0145(14) -0.3604(10) -0.4101(11) 0.064(5) Uani 1 1 d . . . . .
C30 C 0.0181(17) -0.4427(12) -0.3413(13) 0.086(7) Uani 1 1 d . . . . .
C22 C 0.0210(16) -0.0853(9) -0.4796(10) 0.065(5) Uani 1 1 d . . . . .
H22 H 0.0713 -0.0597 -0.4919 0.078 Uiso 1 1 calc R . . . .
C32 C -0.0912(16) -0.4737(9) -0.4476(11) 0.066(5) Uani 1 1 d . . . . .
C37 C -0.0760(16) -0.4122(11) -0.4606(11) 0.072(5) Uani 1 1 d . U . . .
C51 C 0.177(3) -0.4456(12) -0.2662(14) 0.105(9) Uani 1 1 d . . . . .
H51 H 0.2084 -0.4184 -0.2893 0.126 Uiso 1 1 calc R . . . .
C29 C 0.0286(16) -0.3772(10) -0.3524(12) 0.077(6) Uani 1 1 d . . . . .
C49 C 0.343(3) -0.4543(15) -0.1848(18) 0.142(10) Uani 1 1 d . U . . .
C8 C -0.155(2) -0.3249(10) -0.7243(12) 0.088(7) Uani 1 1 d . . . . .
H8 H -0.1160 -0.3392 -0.7591 0.106 Uiso 1 1 calc R . . . .
C52 C 0.362(2) -0.3827(15) -0.1575(16) 0.130(11) Uani 1 1 d . . . . .
H52A H 0.3638 -0.3611 -0.1951 0.156 Uiso 1 1 calc R . . . .
H52B H 0.4299 -0.3762 -0.1315 0.156 Uiso 1 1 calc R . . . .
C53 C 0.290(3) -0.3458(14) -0.1134(16) 0.131(12) Uani 1 1 d . . . . .
H53A H 0.2912 -0.3636 -0.0731 0.157 Uiso 1 1 calc R . . . .
H53B H 0.2206 -0.3528 -0.1376 0.157 Uiso 1 1 calc R . . . .
C54 C 0.321(2) -0.2672(14) -0.0928(17) 0.137(14) Uani 1 1 d . . . . .
H54A H 0.3802 -0.2594 -0.0582 0.165 Uiso 1 1 calc R . . . .
H54B H 0.3396 -0.2529 -0.1318 0.165 Uiso 1 1 calc R . . . .
C56 C 0.146(3) -0.2139(17) -0.1127(16) 0.126(11) Uani 1 1 d . . . . .
H56A H 0.1688 -0.1968 -0.1491 0.151 Uiso 1 1 calc R . . . .
H56B H 0.1109 -0.2577 -0.1328 0.151 Uiso 1 1 calc R . . . .
C55 C 0.238(2) -0.2252(16) -0.0671(18) 0.133(13) Uani 1 1 d . . . . .
H55A H 0.2688 -0.1808 -0.0443 0.160 Uiso 1 1 calc R . . . .
H55B H 0.2142 -0.2450 -0.0326 0.160 Uiso 1 1 calc R . . . .
C47 C 0.438(2) -0.5094(15) -0.0979(16) 0.205(17) Uani 1 1 d . U . . .
H47 H 0.5015 -0.4898 -0.1003 0.246 Uiso 1 1 calc R . . . .
C48 C 0.353(3) -0.4932(13) -0.1346(14) 0.22(2) Uani 1 1 d G U . . .
C43 C 0.260(2) -0.5218(14) -0.1312(13) 0.171(13) Uani 1 1 d G U . . .
C44 C 0.254(2) -0.5665(15) -0.0910(15) 0.212(18) Uani 1 1 d G U . . .
H44 H 0.1904 -0.5861 -0.0886 0.255 Uiso 1 1 calc R . . . .
C45 C 0.339(3) -0.5827(15) -0.0543(15) 0.25(2) Uani 1 1 d G U . . .
H45 H 0.3349 -0.6133 -0.0268 0.304 Uiso 1 1 calc R . . . .
C46 C 0.432(2) -0.5541(16) -0.0577(16) 0.26(2) Uani 1 1 d G U . . .
H46 H 0.4904 -0.5652 -0.0326 0.308 Uiso 1 1 calc R . . . .
C58 C 0.413(3) -0.480(2) -0.240(2) 0.20(2) Uani 1 1 d . U . . .
H58A H 0.3943 -0.4554 -0.2750 0.236 Uiso 1 1 calc R . . . .
H58B H 0.4813 -0.4640 -0.2193 0.236 Uiso 1 1 calc R . . . .
C62 C 0.566(6) -0.560(4) -0.406(4) 0.39(4) Uani 1 1 d D U . . .
H62A H 0.5550 -0.6032 -0.4393 0.472 Uiso 1 1 calc DR . . . .
H62B H 0.6218 -0.5645 -0.3713 0.472 Uiso 1 1 calc R . . . .
C61 C 0.472(7) -0.542(5) -0.376(4) 0.39(4) Uani 1 1 d . U . . .
H61A H 0.4628 -0.4933 -0.3690 0.469 Uiso 1 1 calc R . . . .
H61B H 0.4123 -0.5661 -0.4042 0.469 Uiso 1 1 calc R . . . .
C60 C 0.489(5) -0.559(2) -0.322(3) 0.235(19) Uani 1 1 d D U . . .
H60A H 0.5556 -0.5391 -0.3002 0.282 Uiso 1 1 calc R . . . .
H60B H 0.4956 -0.6079 -0.3330 0.282 Uiso 1 1 calc R . . . .
C7 C -0.1114(17) -0.3164(7) -0.6558(10) 0.064(5) Uani 1 1 d . . . . .
C59 C 0.421(4) -0.5446(18) -0.273(3) 0.212(19) Uani 1 1 d . U . . .
H59A H 0.3533 -0.5620 -0.2956 0.254 Uiso 1 1 calc R . . . .
H59B H 0.4407 -0.5707 -0.2394 0.254 Uiso 1 1 calc R . . . .
C17 C -0.2877(15) -0.1761(11) -0.4006(12) 0.082(7) Uani 1 1 d . . . . .
H17 H -0.2892 -0.1303 -0.3798 0.098 Uiso 1 1 calc R . . . .
C41 C 0.081(3) -0.5199(15) -0.1968(16) 0.126(11) Uani 1 1 d . . . . .
H41 H 0.0478 -0.5444 -0.1718 0.151 Uiso 1 1 calc R . . . .
C42 C 0.183(3) -0.5060(14) -0.1810(16) 0.129(13) Uani 1 1 d . . . . .
C26 C 0.0493(13) -0.2534(8) -0.3776(10) 0.061(5) Uani 1 1 d . . . . .
H26 H 0.0635 -0.2121 -0.3881 0.074 Uiso 1 1 calc R . . . .
C50 C 0.228(3) -0.4691(13) -0.2174(18) 0.119(10) Uani 1 1 d . . . . .
C16 C -0.3616(19) -0.2199(12) -0.3959(14) 0.104(9) Uani 1 1 d . . . . .
H16 H -0.4145 -0.2045 -0.3717 0.125 Uiso 1 1 calc R . . . .
C40 C 0.026(2) -0.4986(11) -0.2481(12) 0.093(8) Uani 1 1 d . . . . .
H40 H -0.0438 -0.5091 -0.2589 0.111 Uiso 1 1 calc R . . . .
C15 C -0.3602(18) -0.2861(12) -0.4259(15) 0.106(9) Uani 1 1 d . . . . .
H15 H -0.4116 -0.3169 -0.4232 0.127 Uiso 1 1 calc R . . . .
C33 C -0.1525(16) -0.5205(10) -0.4983(13) 0.077(7) Uani 1 1 d . . . . .
H33 H -0.1660 -0.5641 -0.4927 0.093 Uiso 1 1 calc R . . . .
C18 C -0.2101(14) -0.1989(10) -0.4360(9) 0.060(5) Uani 1 1 d . . . . .
C27 C 0.0916(13) -0.2606(10) -0.3157(10) 0.066(5) Uani 1 1 d . . . . .
H27 H 0.1259 -0.2250 -0.2830 0.079 Uiso 1 1 calc R . . . .
C31 C -0.0431(17) -0.4869(10) -0.3896(12) 0.076(6) Uani 1 1 d . . . . .
H31 H -0.0533 -0.5303 -0.3827 0.091 Uiso 1 1 calc R . . . .
C10 C -0.311(3) -0.2920(11) -0.6893(17) 0.115(10) Uani 1 1 d . U . . .
H10 H -0.3797 -0.2849 -0.7002 0.138 Uiso 1 1 calc R . . . .
C57 C 0.074(3) -0.1693(14) -0.0844(15) 0.130(12) Uani 1 1 d . . . . .
H57A H 0.1075 -0.1378 -0.0449 0.195 Uiso 0.5 1 calc DGR . P C 1
H57B H 0.0211 -0.1950 -0.0721 0.195 Uiso 0.5 1 calc DGR . P C 1
H57C H 0.0451 -0.1449 -0.1170 0.195 Uiso 0.5 1 calc DGR . P C 1
H57D H 0.0947 -0.1234 -0.0839 0.195 Uiso 0.5 1 calc DGR . P D 2
H57E H 0.0707 -0.1735 -0.0390 0.195 Uiso 0.5 1 calc DGR . P D 2
H57F H 0.0082 -0.1807 -0.1111 0.195 Uiso 0.5 1 calc DGR . P D 2
C19 C -0.1300(14) -0.1573(9) -0.4483(10) 0.062(5) Uani 1 1 d . . . . .
C24 C -0.0680(11) -0.1916(10) -0.4910(8) 0.066(6) Uani 0.71(16) 1 d . . P B 1
C24A C -0.2082(11) -0.2648(7) -0.4646(8) 0.061(5) Uani 0.29(16) 1 d . . P B 2
C14 C -0.2803(18) -0.3068(10) -0.4607(12) 0.086(7) Uani 1 1 d . . . . .
H14A H -0.2782 -0.3524 -0.4821 0.103 Uiso 0.29(16) 1 calc R . P B 2
H14 H -0.2782 -0.3524 -0.4821 0.103 Uiso 0.71(16) 1 calc R . P B 1
C12 C -0.1589(17) -0.2950(8) -0.6030(11) 0.076(7) Uani 1 1 d . . . . .
C6 C -0.0036(18) -0.3235(9) -0.6382(11) 0.073(6) Uani 1 1 d . . . . .
C4 C 0.165(2) -0.3478(10) -0.6542(15) 0.095(8) Uani 1 1 d . . . . .
H4 H 0.2122 -0.3624 -0.6833 0.114 Uiso 1 1 calc R . . . .
C3 C 0.1931(18) -0.3323(9) -0.5850(13) 0.084(7) Uani 1 1 d . . . . .
H3 H 0.2606 -0.3336 -0.5657 0.100 Uiso 1 1 calc R . . . .
C11 C -0.2669(16) -0.2820(10) -0.6224(13) 0.080(6) Uani 1 1 d . . . . .
H11 H -0.3068 -0.2665 -0.5886 0.097 Uiso 1 1 calc R . . . .
C21 C -0.0390(15) -0.0537(10) -0.4353(10) 0.067(5) Uani 1 1 d . . . . .
H21 H -0.0287 -0.0076 -0.4156 0.080 Uiso 1 1 calc R . . . .
C34 C -0.1908(17) -0.5031(8) -0.5537(12) 0.073(6) Uani 1 1 d . . . . .
H34 H -0.2328 -0.5341 -0.5870 0.087 Uiso 1 1 calc R . . . .
C9 C -0.254(2) -0.3118(11) -0.7376(13) 0.094(7) Uani 1 1 d . U . . .
H9 H -0.2835 -0.3168 -0.7824 0.113 Uiso 1 1 calc R . . . .
N36 N -0.1088(11) -0.3927(8) -0.5162(9) 0.066(4) Uani 1 1 d . U . . .
N25 N -0.0094(10) -0.2979(7) -0.4246(8) 0.062(4) Uani 1 1 d . . . . .
N1 N 0.0224(11) -0.3112(7) -0.5700(9) 0.064(4) Uani 1 1 d . . . . .
N13 N -0.2082(11) -0.2648(7) -0.4646(8) 0.061(5) Uani 0.71(16) 1 d . . P B 1
N13A N -0.0680(11) -0.1916(10) -0.4910(8) 0.066(6) Uani 0.29(16) 1 d . . P B 2
Ir1 Ir -0.08965(6) -0.29091(4) -0.51514(5) 0.0659(3) Uani 1 1 d . . . . .
F6 F 0.3706(11) -0.3510(9) -0.4527(9) 0.139(7) Uani 1 1 d . . . . .
F2 F 0.4609(10) -0.2997(10) -0.3540(9) 0.155(9) Uani 1 1 d . . . . .
F4 F 0.3193(8) -0.2759(8) -0.3130(7) 0.120(6) Uani 1 1 d . . . . .
F1 F 0.2327(8) -0.3398(6) -0.4066(7) 0.093(4) Uani 1 1 d . . . . .
F3 F 0.3587(14) -0.3821(9) -0.3562(11) 0.160(8) Uani 1 1 d . . . . .
F5 F 0.337(2) -0.2523(8) -0.4056(12) 0.205(12) Uani 1 1 d . . . . .
P1 P 0.3458(4) -0.3164(3) -0.3823(3) 0.0844(19) Uani 1 1 d . . . . .
F10 F -0.2758(11) -0.2740(8) -0.0271(8) 0.115(5) Uani 1 1 d . . . . .
F8 F -0.1811(12) -0.2767(6) 0.0693(8) 0.109(5) Uani 1 1 d . . . . .
F7 F -0.2898(8) -0.1637(6) 0.0102(6) 0.078(3) Uani 1 1 d . . . . .
F9 F -0.1389(8) -0.2055(7) 0.0098(7) 0.090(4) Uani 1 1 d . . . . .
F11 F -0.3318(10) -0.2346(7) 0.0708(8) 0.105(5) Uani 1 1 d . . . . .
F12 F -0.1956(9) -0.1661(6) 0.1066(6) 0.086(3) Uani 1 1 d . . . . .
P2 P -0.2358(4) -0.2215(3) 0.0395(3) 0.0720(14) Uani 1 1 d . . . . .
C63 C 0.589(4) -0.500(4) -0.440(2) 0.48(6) Uani 1 1 d D U . . .
H63A H 0.5533 -0.4615 -0.4212 0.720 Uiso 1 1 calc GR . . . .
H63B H 0.5677 -0.5140 -0.4878 0.720 Uiso 1 1 calc DGR . . . .
H63C H 0.6614 -0.4890 -0.4315 0.720 Uiso 1 1 calc GR . . . .

loop_
_atom_site_aniso_label
_atom_site_aniso_U_11
_atom_site_aniso_U_22
_atom_site_aniso_U_33
_atom_site_aniso_U_23
_atom_site_aniso_U_13
_atom_site_aniso_U_12
C69 0.064(12) 0.064(12) 0.057(11) 0.022(9) 0.018(9) 0.015(10)
C91 0.052(10) 0.062(11) 0.050(11) 0.006(8) 0.013(8) 0.006(9)
C94 0.040(9) 0.065(11) 0.061(11) -0.007(9) 0.017(8) -0.009(9)
C114 0.040(9) 0.079(13) 0.039(9) 0.013(9) 0.013(7) -0.008(8)
C97 0.038(9) 0.055(10) 0.075(13) 0.013(9) 0.018(8) -0.006(8)
C89 0.039(9) 0.086(13) 0.044(10) 0.012(9) 0.014(7) 0.012(9)
C98 0.074(13) 0.053(10) 0.046(10) 0.006(8) 0.027(9) 0.003(9)
C70 0.042(9) 0.072(12) 0.033(8) -0.009(8) 0.008(7) -0.009(8)
C103 0.031(8) 0.081(13) 0.048(10) 0.013(9) 0.010(7) 0.005(8)
C79 0.063(10) 0.071(10) 0.084(10) 0.008(8) 0.011(7) 0.003(8)
C117 0.088(16) 0.100(17) 0.064(13) 0.036(12) 0.025(11) 0.024(13)
C81 0.036(8) 0.051(9) 0.040(9) -0.013(7) 0.014(7) 0.011(7)
C112 0.074(13) 0.097(15) 0.037(10) 0.020(10) 0.009(8) 0.025(11)
C77 0.038(9) 0.077(13) 0.064(12) -0.005(11) 0.030(8) -0.001(9)
C92 0.035(9) 0.072(12) 0.053(11) 0.009(9) 0.014(7) 0.003(8)
C100 0.030(8) 0.045(9) 0.042(9) -0.017(7) 0.009(6) -0.007(7)
C106 0.033(9) 0.080(14) 0.070(13) 0.017(11) 0.024(8) -0.007(9)
C122 0.11(2) 0.13(2) 0.13(3) 0.05(2) 0.047(18) 0.022(19)
C121 0.090(16) 0.102(18) 0.065(14) 0.018(13) 0.020(11) -0.008(14)
C123 0.066(16) 0.10(2) 0.20(3) 0.027(18) -0.010(18) -0.042(15)
C125 0.13(3) 0.23(5) 0.30(5) 0.18(4) 0.10(3) 0.03(2)
C124 0.20(4) 0.12(3) 0.16(3) 0.024(19) 0.09(3) 0.00(2)
C111 0.064(12) 0.14(2) 0.040(11) 0.033(12) 0.025(9) 0.033(13)
C65 0.096(15) 0.057(11) 0.061(12) 0.011(10) 0.041(11) 0.014(9)
C105 0.029(8) 0.073(12) 0.074(13) 0.016(10) 0.017(8) 0.015(8)
C75 0.032(8) 0.063(11) 0.040(9) -0.019(8) -0.003(6) -0.010(8)
C104 0.027(8) 0.073(12) 0.049(10) -0.003(9) 0.002(6) -0.008(8)
C110 0.080(14) 0.098(16) 0.040(11) 0.016(10) 0.016(9) 0.020(12)
C126 0.17(4) 0.42(8) 0.43(7) 0.35(7) 0.13(5) 0.05(5)
C66 0.074(13) 0.075(12) 0.056(12) -0.003(10) 0.028(10) -0.003(9)
C68 0.060(11) 0.052(10) 0.055(11) 0.010(8) 0.014(8) 0.002(9)
C95 0.044(9) 0.065(11) 0.041(10) -0.002(8) 0.016(7) 0.006(8)
C96 0.068(12) 0.072(12) 0.031(9) 0.008(8) 0.017(8) 0.012(10)
C109 0.067(12) 0.116(18) 0.037(10) 0.037(11) 0.019(8) 0.004(12)
C71 0.037(9) 0.085(14) 0.048(10) -0.007(9) 0.017(7) -0.019(9)
C101 0.022(8) 0.045(9) 0.083(13) 0.018(9) 0.007(7) -0.015(7)
C85 0.040(10) 0.085(14) 0.082(14) 0.029(11) 0.023(9) -0.005(10)
C84 0.058(11) 0.112(17) 0.028(9) 0.009(10) 0.020(8) 0.017(11)
C73 0.064(12) 0.068(12) 0.068(13) -0.007(10) 0.026(10) 0.013(10)
C87 0.043(8) 0.054(10) 0.052(10) 0.006(7) 0.016(7) -0.002(7)
C87A 0.022(7) 0.044(8) 0.055(9) 0.013(7) 0.018(6) -0.004(6)
C67 0.047(10) 0.061(12) 0.092(15) 0.016(11) 0.003(9) -0.012(9)
C93 0.041(9) 0.060(10) 0.038(9) 0.001(8) 0.020(7) -0.001(8)
C116 0.065(13) 0.051(11) 0.118(18) -0.007(11) 0.045(12) -0.011(10)
C74 0.043(9) 0.084(14) 0.055(11) -0.001(10) 0.016(8) -0.011(9)
C113 0.029(8) 0.079(12) 0.037(9) 0.013(9) 0.000(6) -0.002(8)
C90 0.041(9) 0.056(10) 0.059(11) -0.002(8) 0.012(8) 0.002(8)
C120 0.066(13) 0.078(14) 0.078(14) 0.010(11) 0.030(10) 0.023(11)
C83 0.025(8) 0.133(19) 0.043(10) 0.003(11) -0.003(7) 0.013(10)
C78 0.041(8) 0.079(13) 0.078(10) 0.009(8) 0.018(6) 0.004(8)
C72 0.040(9) 0.068(12) 0.053(10) -0.010(9) 0.017(7) 0.008(9)
C119 0.063(12) 0.082(14) 0.072(14) 0.017(11) 0.013(10) 0.004(11)
C102 0.039(9) 0.064(11) 0.066(12) 0.001(10) 0.020(8) -0.005(8)
C86 0.048(10) 0.080(13) 0.064(12) 0.025(10) 0.014(9) -0.009(9)
C108 0.072(13) 0.13(2) 0.024(9) 0.009(11) 0.023(8) 0.020(13)
C118 0.070(13) 0.063(12) 0.076(14) 0.005(10) 0.020(10) 0.015(10)
C115 0.086(16) 0.092(16) 0.075(15) 0.017(12) 0.008(12) 0.021(13)
C80 0.027(7) 0.065(10) 0.069(10) -0.004(7) 0.006(6) -0.004(7)
C82 0.036(8) 0.062(11) 0.052(10) -0.004(9) 0.021(7) 0.005(8)
C107 0.051(11) 0.102(16) 0.058(12) -0.001(11) 0.018(9) 0.001(11)
N99 0.020(6) 0.052(7) 0.035(7) -0.011(6) -0.010(5) -0.005(6)
N64 0.050(8) 0.074(10) 0.033(7) 0.009(7) 0.014(6) 0.020(7)
N88 0.040(7) 0.051(8) 0.040(8) 0.001(6) 0.012(6) -0.005(6)
N76 0.022(7) 0.044(8) 0.055(9) 0.013(7) 0.018(6) -0.004(6)
N76A 0.043(8) 0.054(10) 0.052(10) 0.006(7) 0.016(7) -0.002(7)
Ir2 0.0451(4) 0.0655(5) 0.0478(5) -0.0012(4) 0.0161(3) 0.0007(4)
C28 0.073(13) 0.061(13) 0.086(15) -0.001(11) 0.038(11) 0.008(11)
C23 0.052(11) 0.066(13) 0.100(16) 0.012(11) 0.023(10) -0.011(10)
C35 0.070(13) 0.085(15) 0.079(12) -0.002(10) 0.040(9) 0.008(10)
C5 0.11(2) 0.062(13) 0.092(17) 0.005(12) 0.050(15) -0.024(13)
C20 0.048(11) 0.091(15) 0.077(14) 0.004(12) 0.028(9) 0.015(11)
C2 0.083(15) 0.038(9) 0.088(15) -0.018(9) 0.041(12) -0.022(9)
C39 0.14(3) 0.045(12) 0.087(18) -0.010(12) 0.032(17) 0.008(14)
C38 0.050(11) 0.066(13) 0.090(15) 0.025(11) 0.037(10) 0.037(10)
C30 0.072(14) 0.086(17) 0.090(17) -0.014(14) 0.028(12) -0.002(13)
C22 0.088(14) 0.041(10) 0.068(13) 0.011(9) 0.015(10) -0.014(9)
C32 0.079(14) 0.043(10) 0.073(14) -0.004(10) 0.027(11) 0.008(10)
C37 0.069(13) 0.070(14) 0.079(11) 0.010(10) 0.032(9) 0.003(10)
C51 0.16(3) 0.049(13) 0.10(2) -0.006(13) 0.015(19) 0.009(16)
C29 0.066(13) 0.056(12) 0.107(18) -0.001(12) 0.040(12) 0.014(10)
C49 0.20(3) 0.072(15) 0.13(2) 0.011(14) -0.022(17) 0.022(17)
C8 0.11(2) 0.056(13) 0.090(17) 0.000(12) 0.028(15) 0.000(13)
C52 0.12(2) 0.11(2) 0.13(3) -0.026(19) 0.00(2) -0.022(19)
C53 0.16(3) 0.10(2) 0.12(2) -0.033(18) 0.06(2) -0.03(2)
C54 0.15(3) 0.10(2) 0.15(3) -0.035(19) 0.08(2) -0.07(2)
C56 0.13(3) 0.13(3) 0.11(2) -0.01(2) 0.06(2) 0.01(2)
C55 0.11(2) 0.11(2) 0.15(3) -0.02(2) 0.06(2) -0.05(2)
C47 0.25(2) 0.14(3) 0.21(3) 0.07(3) -0.078(19) -0.026(18)
C48 0.24(2) 0.19(4) 0.22(3) 0.12(3) -0.069(17) -0.032(17)
C43 0.24(2) 0.13(2) 0.12(2) 0.040(19) -0.061(17) -0.027(17)
C44 0.28(3) 0.18(3) 0.17(3) 0.09(3) -0.08(2) -0.06(2)
C45 0.29(3) 0.22(4) 0.24(4) 0.14(4) -0.11(2) -0.07(2)
C46 0.28(3) 0.21(4) 0.27(4) 0.14(4) -0.10(2) -0.06(2)
C58 0.18(4) 0.17(4) 0.18(3) -0.06(3) -0.04(2) 0.10(3)
C62 0.36(5) 0.40(6) 0.46(6) 0.07(4) 0.22(5) 0.13(5)
C61 0.35(4) 0.45(7) 0.42(5) 0.11(4) 0.19(4) 0.17(4)
C60 0.23(4) 0.10(2) 0.35(5) -0.05(3) 0.11(3) -0.01(3)
C7 0.095(15) 0.016(7) 0.073(13) -0.004(8) 0.010(11) -0.005(8)
C59 0.20(4) 0.09(2) 0.32(5) -0.05(3) 0.07(3) -0.01(2)
C17 0.065(13) 0.062(12) 0.114(18) -0.011(12) 0.045(12) -0.009(10)
C41 0.18(4) 0.09(2) 0.11(2) 0.020(17) 0.01(2) 0.00(2)
C42 0.20(4) 0.064(17) 0.10(2) -0.007(16) -0.02(2) 0.00(2)
C26 0.052(10) 0.042(9) 0.078(14) -0.027(9) 0.037(10) -0.026(8)
C50 0.15(3) 0.057(15) 0.15(3) 0.024(17) 0.02(2) 0.013(17)
C16 0.087(17) 0.085(17) 0.13(2) -0.021(16) 0.064(16) 0.001(14)
C40 0.13(2) 0.049(12) 0.082(16) 0.005(12) -0.024(15) -0.017(13)
C15 0.080(16) 0.076(16) 0.15(3) -0.013(16) 0.059(16) -0.021(13)
C33 0.075(14) 0.048(11) 0.118(19) 0.011(13) 0.058(14) -0.008(10)
C18 0.064(12) 0.064(12) 0.050(11) 0.005(9) 0.010(8) -0.002(9)
C27 0.046(10) 0.075(14) 0.066(13) -0.014(10) 0.027(9) 0.000(9)
C31 0.081(15) 0.059(12) 0.100(18) 0.026(12) 0.042(13) -0.005(11)
C10 0.13(3) 0.045(13) 0.16(3) 0.001(16) 0.020(19) -0.014(14)
C57 0.18(3) 0.086(19) 0.12(2) -0.017(17) 0.06(2) 0.01(2)
C19 0.053(11) 0.050(10) 0.079(13) 0.000(9) 0.019(9) 0.004(9)
C24 0.031(8) 0.107(16) 0.049(10) -0.002(9) 0.005(7) 0.004(9)
C24A 0.049(9) 0.043(9) 0.081(12) -0.016(8) 0.027(8) -0.007(7)
C14 0.092(17) 0.045(11) 0.109(19) -0.016(11) 0.027(14) 0.002(11)
C12 0.103(16) 0.025(8) 0.106(17) -0.003(10) 0.064(14) -0.030(9)
C6 0.099(17) 0.042(10) 0.078(15) -0.003(10) 0.042(12) -0.006(10)
C4 0.10(2) 0.053(12) 0.13(2) -0.011(14) 0.067(17) 0.007(12)
C3 0.087(16) 0.046(11) 0.12(2) -0.009(12) 0.056(14) 0.001(10)
C11 0.067(14) 0.056(12) 0.106(18) -0.002(12) 0.006(12) -0.017(10)
C21 0.071(13) 0.059(11) 0.065(12) 0.000(10) 0.019(10) 0.001(10)
C34 0.088(15) 0.026(9) 0.102(17) -0.006(10) 0.041(13) -0.009(9)
C9 0.11(2) 0.066(14) 0.093(18) 0.024(13) -0.027(12) 0.010(14)
N36 0.049(8) 0.071(10) 0.083(10) 0.011(7) 0.035(7) 0.032(7)
N25 0.040(8) 0.054(9) 0.085(11) -0.018(8) 0.042(7) -0.022(7)
N1 0.048(9) 0.044(8) 0.089(12) -0.016(8) 0.019(8) -0.012(7)
N13 0.049(9) 0.043(9) 0.081(12) -0.016(8) 0.027(8) -0.007(7)
N13A 0.031(8) 0.107(16) 0.049(10) -0.002(9) 0.005(7) 0.004(9)
Ir1 0.0613(5) 0.0527(5) 0.0780(6) -0.0050(4) 0.0235(4) -0.0001(4)
F6 0.087(10) 0.156(15) 0.144(14) -0.048(12) 0.050(10) -0.026(10)
F2 0.052(8) 0.178(17) 0.179(16) -0.089(14) 0.038(9) -0.044(9)
F4 0.043(6) 0.154(13) 0.126(11) -0.054(10) 0.029(7) -0.013(7)
F1 0.051(6) 0.087(8) 0.114(10) -0.032(7) 0.017(6) -0.010(6)
F3 0.120(14) 0.106(12) 0.24(2) 0.068(14) -0.059(14) -0.027(11)
F5 0.36(4) 0.061(10) 0.20(2) 0.021(12) 0.07(2) 0.001(15)
P1 0.063(3) 0.064(3) 0.109(5) -0.023(3) 0.028(3) -0.016(3)
F10 0.085(9) 0.121(12) 0.120(12) -0.003(9) 0.000(8) -0.008(9)
F8 0.115(11) 0.069(8) 0.153(14) 0.039(9) 0.030(10) 0.016(8)
F7 0.068(7) 0.086(8) 0.079(8) 0.011(6) 0.017(6) 0.010(6)
F9 0.056(7) 0.110(10) 0.103(9) 0.014(8) 0.027(6) 0.002(7)
F11 0.078(9) 0.111(11) 0.146(13) 0.046(10) 0.055(8) 0.007(8)
F12 0.085(8) 0.095(9) 0.073(8) 0.004(7) 0.025(6) 0.010(7)
P2 0.059(3) 0.068(3) 0.089(4) 0.011(3) 0.020(3) 0.001(3)
C63 0.53(9) 0.41(7) 0.60(12) 0.12(7) 0.39(10) 0.21(6)

loop_
_atom_type_symbol
_atom_type_description
_atom_type_scat_dispersion_real
_atom_type_scat_dispersion_imag
_atom_type_scat_source
C C 0.0181 0.0091 'International Tables Vol C Tables 4.2.6.8 and 6.1.1.4'
H H 0.0000 0.0000 'International Tables Vol C Tables 4.2.6.8 and 6.1.1.4'
F F 0.0727 0.0534 'International Tables Vol C Tables 4.2.6.8 and 6.1.1.4'
Ir Ir -4.7710 6.5667 'International Tables Vol C Tables 4.2.6.8 and 6.1.1.4'
N N 0.0311 0.0180 'International Tables Vol C Tables 4.2.6.8 and 6.1.1.4'
P P 0.2955 0.4335 'International Tables Vol C Tables 4.2.6.8 and 6.1.1.4'

loop_
_geom_angle_atom_site_label_1
_geom_angle_atom_site_label_2
_geom_angle_atom_site_label_3
_geom_angle
C68 C69 C70 125.7(16)
N64 C69 C70 115.7(16)
N64 C69 C68 118.6(17)
C92 C91 H91 121.0
C90 C91 H91 121.0
C90 C91 C92 117.9(15)
C95 C94 C102 123.0(16)
C93 C94 C95 118.5(17)
C93 C94 C102 118.4(14)
C113 C114 H114 120.9
C113 C114 C102 118.1(18)
C102 C114 H114 120.9
C98 C97 H97 120.8
C96 C97 H97 120.8
C96 C97 C98 118.4(17)
C90 C89 H89 118.5
N88 C89 H89 118.5
N88 C89 C90 123.0(16)
C97 C98 H98 117.9
N99 C98 C97 124.3(15)
N99 C98 H98 117.9
C75 C70 C69 112.1(15)
C71 C70 C69 123.8(17)
C71 C70 C75 124.1(17)
C104 C103 H103 119.8
C102 C103 H103 119.8
C102 C103 C104 120.3(18)
C78 C79 H79 121.5
C78 C79 C80 117(2)
C80 C79 H79 121.5
H11A C117 H11B 108.3
C116 C117 H11A 109.9
C116 C117 H11B 109.9
C118 C117 H11A 109.9
C118 C117 H11B 109.9
C118 C117 C116 108.8(18)
C87A C81 C80 116.7(16)
C87A C81 C82 117.2(14)
C80 C81 C82 126.0(15)
N76 C81 C80 116.7(16)
N76 C81 C82 117.2(14)
C111 C112 C121 106.2(16)
C111 C112 C113 100.5(17)
C111 C112 C115 113.2(16)
C113 C112 C121 110.8(15)
C113 C112 C115 113.6(17)
C115 C112 C121 111.8(19)
C87A C77 H77A 117.6
C87A C77 C78 124.8(19)
C78 C77 H77A 117.6
C78 C77 H77 117.6
N76 C77 H77 117.6
N76 C77 C78 124.8(19)
C101 C92 C91 116.0(15)
C101 C92 C93 121.9(15)
C93 C92 C91 122.0(15)
C95 C100 C101 119.7(14)
N99 C100 C95 124.4(14)
N99 C100 C101 115.9(14)
C111 C106 C105 108.3(17)
C107 C106 C111 121.5(19)
C107 C106 C105 130(2)
H12A C122 H12B 108.5
C121 C122 H12A 110.2
C121 C122 H12B 110.2
C121 C122 C123 107(2)
C123 C122 H12A 110.2
C123 C122 H12B 110.2
C112 C121 H12C 108.6
C112 C121 H12D 108.6
C122 C121 C112 114.6(19)
C122 C121 H12C 108.6
C122 C121 H12D 108.6
H12C C121 H12D 107.6
C122 C123 H12E 108.4
C122 C123 H12F 108.4
C122 C123 C124 115(3)
H12E C123 H12F 107.5
C124 C123 H12E 108.4
C124 C123 H12F 108.4
H12H C125 H12G 108.6
C124 C125 H12H 110.4
C124 C125 H12G 110.4
C124 C125 C126 107(4)
C126 C125 H12H 110.4
C126 C125 H12G 110.4
C123 C124 H12I 106.2
C123 C124 H12J 106.2
C125 C124 C123 124(3)
C125 C124 H12I 106.2
C125 C124 H12J 106.2
H12I C124 H12J 106.4
C106 C111 C112 111.3(17)
C110 C111 C112 129(2)
C110 C111 C106 120(2)
C66 C65 H65 118.2
N64 C65 H65 118.2
N64 C65 C66 123.6(18)
C104 C105 C106 129.7(18)
C113 C105 C106 109.3(17)
C113 C105 C104 120.7(18)
C70 C75 Ir2 117.8(12)
C74 C75 C70 115.7(15)
C74 C75 Ir2 126.4(13)
C103 C104 C105 118.7(17)
C103 C104 H104 120.6
C105 C104 H104 120.6
C111 C110 H110 119.5
C111 C110 C109 121(2)
C109 C110 H110 119.5
C125 C126 H12K 109.5
C125 C126 H12L 109.5
C125 C126 H12M 109.5
H12K C126 H12L 109.5
H12K C126 H12M 109.5
H12L C126 H12M 109.5
C65 C66 H66 121.2
C65 C66 C67 117.6(18)
C67 C66 H66 121.2
C69 C68 H68 119.4
C67 C68 C69 121.1(17)
C67 C68 H68 119.4
C94 C95 C100 120.9(15)
C94 C95 C96 124.7(16)
C100 C95 C96 114.4(13)
C97 C96 C95 121.8(16)
C97 C96 H96 119.1
C95 C96 H96 119.1
C110 C109 H109 120.2
C110 C109 C108 119.6(17)
C108 C109 H109 120.2
C70 C71 H71 120.6
C72 C71 C70 118.8(16)
C72 C71 H71 120.6
C92 C101 C100 116.7(16)
N88 C101 C92 124.7(15)
N88 C101 C100 118.5(14)
C84 C85 H85 120.7
C86 C85 H85 120.7
C86 C85 C84 118.6(18)
C85 C84 H84 119.8
C83 C84 C85 120.3(17)
C83 C84 H84 119.8
C74 C73 H73 121.5
C72 C73 H73 121.5
C72 C73 C74 117.1(17)
C86 C87 C82 116.7(16)
C86 C87 Ir2 128.6(12)
C82 C87 Ir2 114.7(12)
C81 C87A Ir2 113.6(11)
C77 C87A C81 121.1(15)
C77 C87A Ir2 125.2(12)
C66 C67 H67 120.4
C68 C67 C66 119.2(18)
C68 C67 H67 120.4
C94 C93 C92 121.9(14)
C94 C93 H93 119.1
C92 C93 H93 119.1
C117 C116 H11C 109.0
C117 C116 H11D 109.0
H11C C116 H11D 107.8
C115 C116 C117 112.7(18)
C115 C116 H11C 109.0
C115 C116 H11D 109.0
C75 C74 C73 122.6(18)
C75 C74 H74 118.7
C73 C74 H74 118.7
C114 C113 C112 128.0(17)
C105 C113 C114 121.2(18)
C105 C113 C112 110.5(15)
C91 C90 C89 120.5(16)
C91 C90 H90 119.7
C89 C90 H90 119.7
H12N C120 H12O 109.5
H12N C120 H12P 109.5
H12O C120 H12P 109.5
C119 C120 H12N 109.5
C119 C120 H12O 109.5
C119 C120 H12P 109.5
C84 C83 H83 120.0
C84 C83 C82 120.0(19)
C82 C83 H83 120.0
C79 C78 H78 120.8
C77 C78 C79 118(2)
C77 C78 H78 120.8
C71 C72 C73 121.6(15)
C71 C72 H72 119.2
C73 C72 H72 119.2
C120 C119 H11E 108.5
C120 C119 H11F 108.5
C120 C119 C118 115.1(17)
H11E C119 H11F 107.5
C118 C119 H11E 108.5
C118 C119 H11F 108.5
C114 C102 C94 121.0(16)
C103 C102 C94 117.6(17)
C103 C102 C114 120.7(18)
C85 C86 C87 123.4(18)
C85 C86 H86 118.3
C85 C86 H86A 118.3
C85 C86 N76A 123.4(18)
C87 C86 H86 118.3
N76A C86 H86A 118.3
C109 C108 H108 120.3
C109 C108 C107 119.5(18)
C107 C108 H108 120.3
C117 C118 C119 111.9(17)
C117 C118 H11G 109.2
C117 C118 H11H 109.2
C119 C118 H11G 109.2
C119 C118 H11H 109.2
H11G C118 H11H 107.9
C112 C115 H11I 107.9
C112 C115 H11J 107.9
C116 C115 C112 117.5(19)
C116 C115 H11I 107.9
C116 C115 H11J 107.9
H11I C115 H11J 107.2
C79 C80 C81 121.9(17)
C79 C80 H80 119.1
C81 C80 H80 119.1
C87 C82 C81 113.5(15)
C83 C82 C81 125.8(17)
C83 C82 C87 120.7(18)
C83 C82 N76A 120.7(18)
N76A C82 C81 113.5(15)
C106 C107 C108 119(2)
C106 C107 H107 120.7
C108 C107 H107 120.7
C98 N99 C100 116.6(13)
C98 N99 Ir2 128.9(10)
C100 N99 Ir2 114.4(10)
C69 N64 Ir2 114.8(12)
C65 N64 C69 119.8(17)
C65 N64 Ir2 125.3(12)
C89 N88 C101 117.7(13)
C89 N88 Ir2 129.0(11)
C101 N88 Ir2 112.9(10)
C81 N76 Ir2 113.6(11)
C77 N76 C81 121.1(15)
C77 N76 Ir2 125.2(12)
C86 N76A C82 116.7(16)
C86 N76A Ir2 128.6(12)
C82 N76A Ir2 114.7(12)
C75 Ir2 C87 86.6(6)
C75 Ir2 C87A 95.5(6)
C75 Ir2 N99 97.8(6)
C75 Ir2 N64 79.6(6)
C75 Ir2 N88 174.8(5)
C75 Ir2 N76 95.5(6)
C75 Ir2 N76A 86.6(6)
C87 Ir2 N99 174.9(5)
C87 Ir2 N64 95.9(6)
C87 Ir2 N88 97.5(5)
C87 Ir2 N76 80.8(6)
C87A Ir2 N99 96.2(5)
C87A Ir2 N88 88.5(5)
N99 Ir2 N88 78.3(5)
N64 Ir2 C87A 174.2(5)
N64 Ir2 N99 87.5(5)
N64 Ir2 N88 96.7(5)
N64 Ir2 N76 174.2(5)
N76 Ir2 N99 96.2(5)
N76 Ir2 N88 88.5(5)
N76A Ir2 C87A 80.8(6)
N76A Ir2 N99 174.9(5)
N76A Ir2 N64 95.9(6)
N76A Ir2 N88 97.5(5)
C29 C28 H28 118.2
C29 C28 C27 124(2)
C27 C28 H28 118.2
C22 C23 H23 120.2
C22 C23 H23A 120.2
C22 C23 C24 119.5(19)
C22 C23 N13A 119.5(19)
C24 C23 H23 120.2
N13A C23 H23A 120.2
C34 C35 H35 119.5
N36 C35 H35 119.5
N36 C35 C34 121(2)
C6 C5 H5 118.4
C4 C5 H5 118.4
C4 C5 C6 123(3)
C19 C20 H20 119.1
C21 C20 H20 119.1
C21 C20 C19 121.7(17)
C3 C2 H2 117.0
N1 C2 H2 117.0
N1 C2 C3 126(2)
C51 C39 C30 116(3)
C40 C39 C30 122(3)
C40 C39 C51 122(3)
C29 C38 C37 117.9(19)
C29 C38 N25 126(2)
N25 C38 C37 115.7(19)
C29 C30 C39 123(2)
C31 C30 C39 121(2)
C31 C30 C29 116(2)
C23 C22 H22 119.0
C21 C22 C23 122.1(19)
C21 C22 H22 119.0
C37 C32 C33 116(2)
C37 C32 C31 119(2)
C31 C32 C33 125(2)
C32 C37 C38 119(2)
N36 C37 C38 113.5(19)
N36 C37 C32 127(2)
C39 C51 H51 121.3
C50 C51 C39 117(3)
C50 C51 H51 121.3
C28 C29 C38 115(2)
C28 C29 C30 123(2)
C38 C29 C30 122(2)
C52 C49 C58 110(4)
C52 C49 C50 110(3)
C48 C49 C52 113(3)
C48 C49 C58 111(3)
C48 C49 C50 103(3)
C50 C49 C58 109(3)
C7 C8 H8 121.1
C9 C8 H8 121.1
C9 C8 C7 118(2)
C49 C52 H52A 107.8
C49 C52 H52B 107.8
C49 C52 C53 118(3)
H52A C52 H52B 107.1
C53 C52 H52A 107.8
C53 C52 H52B 107.8
C52 C53 H53A 109.7
C52 C53 H53B 109.7
C52 C53 C54 110(2)
H53A C53 H53B 108.2
C54 C53 H53A 109.7
C54 C53 H53B 109.7
C53 C54 H54A 109.0
C53 C54 H54B 109.0
H54A C54 H54B 107.8
C55 C54 C53 113(2)
C55 C54 H54A 109.0
C55 C54 H54B 109.0
H56A C56 H56B 107.2
C55 C56 H56A 107.9
C55 C56 H56B 107.9
C57 C56 H56A 107.9
C57 C56 H56B 107.9
C57 C56 C55 118(3)
C54 C55 C56 122(3)
C54 C55 H55A 106.9
C54 C55 H55B 106.9
C56 C55 H55A 106.9
C56 C55 H55B 106.9
H55A C55 H55B 106.7
C48 C47 H47 120.0
C48 C47 C46 120.0
C46 C47 H47 120.0
C47 C48 C49 130(3)
C43 C48 C49 110(3)
C43 C48 C47 120.0
C48 C43 C44 120.0
C48 C43 C42 111(3)
C44 C43 C42 129(3)
C43 C44 H44 120.0
C45 C44 C43 120.0
C45 C44 H44 120.0
C44 C45 H45 120.0
C46 C45 C44 120.0
C46 C45 H45 120.0
C47 C46 H46 120.0
C45 C46 C47 120.0
C45 C46 H46 120.0
C49 C58 H58A 105.5
C49 C58 H58B 105.5
H58A C58 H58B 106.1
C59 C58 C49 127(5)
C59 C58 H58A 105.5
C59 C58 H58B 105.5
H62A C62 H62B 108.9
C61 C62 H62A 110.9
C61 C62 H62B 110.9
C61 C62 C63 104(7)
C63 C62 H62A 110.9
C63 C62 H62B 110.9
C62 C61 H61A 111.4
C62 C61 H61B 111.4
H61A C61 H61B 109.3
C60 C61 C62 102(7)
C60 C61 H61A 111.4
C60 C61 H61B 111.4
C61 C60 H60A 107.0
C61 C60 H60B 107.0
C61 C60 C59 121(8)
H60A C60 H60B 106.8
C59 C60 H60A 107.0
C59 C60 H60B 107.0
C8 C7 C6 120(2)
C12 C7 C8 126(2)
C12 C7 C6 113(2)
C58 C59 C60 119(4)
C58 C59 H59A 107.4
C58 C59 H59B 107.4
C60 C59 H59A 107.4
C60 C59 H59B 107.4
H59A C59 H59B 107.0
C16 C17 H17 120.2
C16 C17 C18 119.6(19)
C18 C17 H17 120.2
C42 C41 H41 119.4
C40 C41 H41 119.4
C40 C41 C42 121(3)
C41 C42 C43 134(4)
C50 C42 C43 108(4)
C50 C42 C41 118(3)
C27 C26 H26 116.2
N25 C26 H26 116.2
N25 C26 C27 127.7(19)
C51 C50 C49 129(3)
C51 C50 C42 123(4)
C42 C50 C49 108(3)
C17 C16 H16 119.7
C17 C16 C15 121(2)
C15 C16 H16 119.7
C39 C40 C41 119(3)
C39 C40 H40 120.3
C41 C40 H40 120.3
C16 C15 H15 121.1
C16 C15 C14 118(2)
C14 C15 H15 121.1
C32 C33 H33 120.2
C34 C33 C32 120(2)
C34 C33 H33 120.2
C17 C18 C19 125.5(18)
C24A C18 C17 119.5(18)
C24A C18 C19 114.9(16)
N13 C18 C17 119.5(18)
N13 C18 C19 114.9(16)
C28 C27 H27 122.9
C26 C27 C28 114.2(19)
C26 C27 H27 122.9
C30 C31 C32 125(2)
C30 C31 H31 117.3
C32 C31 H31 117.3
C11 C10 H10 120.3
C9 C10 H10 120.3
C9 C10 C11 119(3)
C56 C57 H57A 109.5
C56 C57 H57B 109.5
C56 C57 H57C 109.5
C56 C57 H57D 109.5
C56 C57 H57E 109.5
C56 C57 H57F 109.5
H57A C57 H57B 109.5
H57A C57 H57C 109.5
H57B C57 H57C 109.5
H57D C57 H57E 109.5
H57D C57 H57F 109.5
H57E C57 H57F 109.5
C20 C19 C18 124.3(17)
C20 C19 C24 121.8(18)
C20 C19 N13A 121.8(18)
C24 C19 C18 113.9(17)
N13A C19 C18 113.9(17)
C23 C24 Ir1 127.2(14)
C19 C24 C23 116.6(19)
C19 C24 Ir1 115.8(14)
C18 C24A Ir1 115.1(12)
C14 C24A C18 120.7(16)
C14 C24A Ir1 124.1(13)
C15 C14 H14A 119.1
C15 C14 H14 119.1
C24A C14 C15 121.7(19)
C24A C14 H14A 119.1
N13 C14 C15 121.7(19)
N13 C14 H14 119.1
C7 C12 C11 112(2)
C7 C12 Ir1 119.6(18)
C11 C12 Ir1 127.8(15)
C5 C6 C7 130(2)
C5 C6 N1 119(2)
N1 C6 C7 110.8(16)
C5 C4 H4 121.0
C5 C4 C3 118(2)
C3 C4 H4 121.0
C2 C3 C4 117(2)
C2 C3 H3 121.6
C4 C3 H3 121.6
C10 C11 C12 122(2)
C10 C11 H11 118.9
C12 C11 H11 118.9
C20 C21 C22 118.1(18)
C20 C21 H21 120.9
C22 C21 H21 120.9
C35 C34 H34 119.4
C33 C34 C35 121(2)
C33 C34 H34 119.4
C8 C9 H9 118.8
C10 C9 C8 122(3)
C10 C9 H9 118.8
C35 N36 Ir1 126.0(15)
C37 N36 C35 115.0(19)
C37 N36 Ir1 117.5(15)
C38 N25 Ir1 115.2(13)
C26 N25 C38 112.9(19)
C26 N25 Ir1 131.9(15)
C2 N1 C6 116.7(17)
C2 N1 Ir1 126.7(14)
C6 N1 Ir1 116.6(13)
C18 N13 Ir1 115.1(12)
C14 N13 C18 120.7(16)
C14 N13 Ir1 124.1(13)
C23 N13A Ir1 127.2(14)
C19 N13A C23 116.6(19)
C19 N13A Ir1 115.8(14)
C24 Ir1 N36 166.6(7)
C24 Ir1 N25 90.8(6)
C24 Ir1 N1 97.5(6)
C24 Ir1 N13 79.6(6)
C24A Ir1 N36 93.5(6)
C24A Ir1 N25 86.8(6)
C12 Ir1 C24 95.3(7)
C12 Ir1 C24A 97.4(8)
C12 Ir1 N36 97.1(7)
C12 Ir1 N25 173.1(7)
C12 Ir1 N1 78.7(8)
C12 Ir1 N13 97.4(8)
C12 Ir1 N13A 95.3(7)
N25 Ir1 N36 77.2(6)
N1 Ir1 C24A 174.9(7)
N1 Ir1 N36 90.1(5)
N1 Ir1 N25 97.4(6)
N1 Ir1 N13 174.9(7)
N13 Ir1 N36 93.5(6)
N13 Ir1 N25 86.8(6)
N13A Ir1 C24A 79.6(6)
N13A Ir1 N36 166.6(7)
N13A Ir1 N25 90.8(6)
N13A Ir1 N1 97.5(6)
F6 P1 F2 92.0(8)
F6 P1 F4 175.3(12)
F6 P1 F1 89.0(8)
F6 P1 F3 92.7(12)
F2 P1 F4 88.4(7)
F1 P1 F2 173.7(12)
F1 P1 F4 91.1(7)
F3 P1 F2 86.2(11)
F3 P1 F4 92.0(12)
F3 P1 F1 87.6(9)
F5 P1 F6 88.2(12)
F5 P1 F2 92.0(14)
F5 P1 F4 87.1(11)
F5 P1 F1 94.3(14)
F5 P1 F3 178.0(14)
F10 P2 F7 90.2(8)
F10 P2 F12 178.4(9)
F8 P2 F10 91.1(9)
F8 P2 F7 178.6(9)
F8 P2 F9 90.6(8)
F8 P2 F11 90.4(8)
F8 P2 F12 90.5(8)
F7 P2 F12 88.3(7)
F9 P2 F10 90.4(8)
F9 P2 F7 88.7(7)
F9 P2 F12 89.1(7)
F11 P2 F10 91.5(9)
F11 P2 F7 90.2(7)
F11 P2 F9 177.8(9)
F11 P2 F12 88.9(8)
C62 C63 H63A 109.5
C62 C63 H63B 109.5
C62 C63 H63C 109.5
H63A C63 H63B 109.5
H63A C63 H63C 109.5
H63B C63 H63C 109.5

loop_
_geom_bond_atom_site_label_1
_geom_bond_atom_site_label_2
_geom_bond_distance
C69 C70 1.46(2)
C69 C68 1.40(3)
C69 N64 1.38(2)
C91 H91 0.9500
C91 C92 1.46(2)
C91 C90 1.36(2)
C94 C95 1.42(2)
C94 C93 1.35(2)
C94 C102 1.53(3)
C114 H114 0.9500
C114 C113 1.39(2)
C114 C102 1.41(3)
C97 H97 0.9500
C97 C98 1.40(2)
C97 C96 1.35(2)
C89 H89 0.9500
C89 C90 1.40(2)
C89 N88 1.32(2)
C98 H98 0.9500
C98 N99 1.33(2)
C70 C75 1.40(2)
C70 C71 1.38(2)
C103 H103 0.9500
C103 C104 1.38(2)
C103 C102 1.38(2)
C79 H79 0.9500
C79 C78 1.39(3)
C79 C80 1.40(3)
C117 H11A 0.9900
C117 H11B 0.9900
C117 C116 1.56(3)
C117 C118 1.52(3)
C81 C87A 1.36(2)
C81 C80 1.41(2)
C81 C82 1.46(2)
C81 N76 1.36(2)
C112 C121 1.61(3)
C112 C111 1.50(3)
C112 C113 1.54(3)
C112 C115 1.56(3)
C77 H77A 0.9500
C77 H77 0.9500
C77 C87A 1.30(2)
C77 C78 1.35(3)
C77 N76 1.30(2)
C92 C101 1.39(2)
C92 C93 1.41(2)
C100 C95 1.42(2)
C100 C101 1.44(2)
C100 N99 1.374(18)
C106 C111 1.39(3)
C106 C105 1.45(3)
C106 C107 1.39(3)
C122 H12A 0.9900
C122 H12B 0.9900
C122 C121 1.49(4)
C122 C123 1.58(3)
C121 H12C 0.9900
C121 H12D 0.9900
C123 H12E 0.9900
C123 H12F 0.9900
C123 C124 1.59(4)
C125 H12H 0.9900
C125 H12G 0.9900
C125 C124 1.43(5)
C125 C126 1.53(4)
C124 H12I 0.9900
C124 H12J 0.9900
C111 C110 1.35(3)
C65 H65 0.9500
C65 C66 1.36(3)
C65 N64 1.35(2)
C105 C104 1.41(3)
C105 C113 1.36(3)
C75 C74 1.38(3)
C75 Ir2 1.986(16)
C104 H104 0.9500
C110 H110 0.9500
C110 C109 1.39(3)
C126 H12K 0.9800
C126 H12L 0.9800
C126 H12M 0.9800
C66 H66 0.9500
C66 C67 1.41(3)
C68 H68 0.9500
C68 C67 1.37(3)
C95 C96 1.43(2)
C96 H96 0.9500
C109 H109 0.9500
C109 C108 1.40(3)
C71 H71 0.9500
C71 C72 1.35(3)
C101 N88 1.35(2)
C85 H85 0.9500
C85 C84 1.42(3)
C85 C86 1.37(3)
C84 H84 0.9500
C84 C83 1.36(3)
C73 H73 0.9500
C73 C74 1.43(2)
C73 C72 1.41(3)
C87 C86 1.39(2)
C87 C82 1.42(2)
C87 Ir2 2.018(15)
C87A Ir2 2.063(13)
C67 H67 0.9500
C93 H93 0.9500
C116 H11C 0.9900
C116 H11D 0.9900
C116 C115 1.51(3)
C74 H74 0.9500
C90 H90 0.9500
C120 H12N 0.9800
C120 H12O 0.9800
C120 H12P 0.9800
C120 C119 1.51(3)
C83 H83 0.9500
C83 C82 1.40(2)
C78 H78 0.9500
C72 H72 0.9500
C119 H11E 0.9900
C119 H11F 0.9900
C119 C118 1.55(3)
C86 H86 0.9500
C86 H86A 0.9500
C86 N76A 1.39(2)
C108 H108 0.9500
C108 C107 1.40(3)
C118 H11G 0.9900
C118 H11H 0.9900
C115 H11I 0.9900
C115 H11J 0.9900
C80 H80 0.9500
C82 N76A 1.42(2)
C107 H107 0.9500
N99 Ir2 2.112(11)
N64 Ir2 2.041(15)
N88 Ir2 2.142(12)
N76 Ir2 2.063(13)
N76A Ir2 2.018(15)
C28 H28 0.9500
C28 C29 1.38(3)
C28 C27 1.41(3)
C23 H23 0.9500
C23 H23A 0.9500
C23 C22 1.39(3)
C23 C24 1.43(3)
C23 N13A 1.43(3)
C35 H35 0.9500
C35 C34 1.41(3)
C35 N36 1.39(3)
C5 H5 0.9500
C5 C6 1.37(3)
C5 C4 1.35(4)
C20 H20 0.9500
C20 C19 1.37(3)
C20 C21 1.37(3)
C2 H2 0.9500
C2 C3 1.36(3)
C2 N1 1.34(3)
C39 C30 1.50(4)
C39 C51 1.43(4)
C39 C40 1.33(3)
C38 C37 1.48(3)
C38 C29 1.39(3)
C38 N25 1.39(2)
C30 C29 1.43(3)
C30 C31 1.37(3)
C22 H22 0.9500
C22 C21 1.38(3)
C32 C37 1.38(3)
C32 C33 1.42(3)
C32 C31 1.38(3)
C37 N36 1.34(3)
C51 H51 0.9500
C51 C50 1.34(4)
C49 C52 1.47(4)
C49 C48 1.45(4)
C49 C58 1.60(5)
C49 C50 1.60(5)
C8 H8 0.9500
C8 C7 1.44(3)
C8 C9 1.38(3)
C52 H52A 0.9900
C52 H52B 0.9900
C52 C53 1.53(4)
C53 H53A 0.9900
C53 H53B 0.9900
C53 C54 1.62(4)
C54 H54A 0.9900
C54 H54B 0.9900
C54 C55 1.51(4)
C56 H56A 0.9900
C56 H56B 0.9900
C56 C55 1.52(4)
C56 C57 1.45(4)
C55 H55A 0.9900
C55 H55B 0.9900
C47 H47 0.9500
C47 C48 1.3900
C47 C46 1.3900
C48 C43 1.3900
C43 C44 1.3900
C43 C42 1.46(4)
C44 H44 0.9500
C44 C45 1.3900
C45 H45 0.9500
C45 C46 1.3900
C46 H46 0.9500
C58 H58A 0.9900
C58 H58B 0.9900
C58 C59 1.37(4)
C62 H62A 0.9900
C62 H62B 0.9900
C62 C61 1.51(10)
C62 C63 1.61(9)
C61 H61A 0.9900
C61 H61B 0.9900
C61 C60 1.25(9)
C60 H60A 0.9900
C60 H60B 0.9900
C60 C59 1.46(6)
C7 C12 1.35(3)
C7 C6 1.47(3)
C59 H59A 0.9900
C59 H59B 0.9900
C17 H17 0.9500
C17 C16 1.36(3)
C17 C18 1.39(3)
C41 H41 0.9500
C41 C42 1.39(5)
C41 C40 1.38(4)
C42 C50 1.38(4)
C26 H26 0.9500
C26 C27 1.38(3)
C26 N25 1.34(2)
C16 H16 0.9500
C16 C15 1.37(3)
C40 H40 0.9500
C15 H15 0.9500
C15 C14 1.40(3)
C33 H33 0.9500
C33 C34 1.33(3)
C18 C19 1.46(3)
C18 C24A 1.36(2)
C18 N13 1.36(2)
C27 H27 0.9500
C31 H31 0.9500
C10 H10 0.9500
C10 C11 1.41(4)
C10 C9 1.35(4)
C57 H57A 0.9800
C57 H57B 0.9800
C57 H57C 0.9800
C57 H57D 0.9800
C57 H57E 0.9800
C57 H57F 0.9800
C19 C24 1.39(2)
C19 N13A 1.39(2)
C24 Ir1 2.01(2)
C24A C14 1.32(3)
C24A Ir1 2.053(14)
C14 H14A 0.9500
C14 H14 0.9500
C14 N13 1.32(3)
C12 C11 1.51(3)
C12 Ir1 1.93(3)
C6 N1 1.39(3)
C4 H4 0.9500
C4 C3 1.41(4)
C3 H3 0.9500
C11 H11 0.9500
C21 H21 0.9500
C34 H34 0.9500
C9 H9 0.9500
N36 Ir1 2.108(17)
N25 Ir1 2.087(18)
N1 Ir1 2.017(15)
N13 Ir1 2.053(14)
N13A Ir1 2.01(2)
F6 P1 1.571(16)
F2 P1 1.592(14)
F4 P1 1.595(14)
F1 P1 1.576(12)
F3 P1 1.573(17)
F5 P1 1.511(19)
F10 P2 1.585(16)
F8 P2 1.567(14)
F7 P2 1.603(13)
F9 P2 1.584(12)
F11 P2 1.576(13)
F12 P2 1.622(13)
C63 H63A 0.9800
C63 H63B 0.9800
C63 H63C 0.9800

loop_
_geom_torsion_atom_site_label_1
_geom_torsion_atom_site_label_2
_geom_torsion_atom_site_label_3
_geom_torsion_atom_site_label_4
_geom_torsion
C69 C70 C75 C74 178.9(16)
C69 C70 C75 Ir2 0(2)
C69 C70 C71 C72 179.3(17)
C69 C68 C67 C66 1(3)
C91 C92 C101 C100 -174.0(15)
C91 C92 C101 N88 4(2)
C91 C92 C93 C94 178.3(17)
C94 C95 C96 C97 -179.5(18)
C97 C98 N99 C100 5(2)
C97 C98 N99 Ir2 -179.2(12)
C98 C97 C96 C95 4(3)
C70 C69 C68 C67 177.4(18)
C70 C69 N64 C65 -179.0(16)
C70 C69 N64 Ir2 -0.4(19)
C70 C75 C74 C73 1(3)
C70 C71 C72 C73 3(3)
C117 C116 C115 C112 -178.5(18)
C81 C82 N76A C86 -177.7(14)
C81 C82 N76A Ir2 2.4(16)
C112 C111 C110 C109 172.4(19)
C92 C91 C90 C89 3(3)
C92 C101 N88 C89 -4(2)
C92 C101 N88 Ir2 -176.7(13)
C100 C95 C96 C97 -1(3)
C100 C101 N88 C89 174.6(15)
C100 C101 N88 Ir2 1.5(17)
C106 C111 C110 C109 -3(3)
C106 C105 C104 C103 171.2(16)
C106 C105 C113 C114 -175.9(14)
C106 C105 C113 C112 -0.4(19)
C122 C123 C124 C125 -176(4)
C121 C112 C111 C106 113(2)
C121 C112 C111 C110 -63(3)
C121 C112 C113 C114 65(2)
C121 C112 C113 C105 -110.0(17)
C121 C112 C115 C116 166.6(19)
C121 C122 C123 C124 177(3)
C123 C122 C121 C112 -179(2)
C111 C112 C121 C122 170(2)
C111 C112 C113 C114 177.0(16)
C111 C112 C113 C105 1.9(19)
C111 C112 C115 C116 47(3)
C111 C106 C105 C104 -174.9(17)
C111 C106 C105 C113 -1(2)
C111 C106 C107 C108 -1(3)
C111 C110 C109 C108 -1(3)
C65 C66 C67 C68 1(3)
C105 C106 C111 C112 3(2)
C105 C106 C111 C110 178.5(17)
C105 C106 C107 C108 -174.8(17)
C75 C70 C71 C72 -1(3)
C104 C103 C102 C94 -172.7(14)
C104 C103 C102 C114 -2(2)
C104 C105 C113 C114 -2(2)
C104 C105 C113 C112 173.8(14)
C110 C109 C108 C107 3(3)
C126 C125 C124 C123 66(6)
C66 C65 N64 C69 2(3)
C66 C65 N64 Ir2 -176.3(15)
C68 C69 C70 C75 -178.5(17)
C68 C69 C70 C71 2(3)
C68 C69 N64 C65 0(2)
C68 C69 N64 Ir2 178.6(12)
C95 C94 C93 C92 -5(3)
C95 C94 C102 C114 61(2)
C95 C94 C102 C103 -128.5(18)
C95 C100 C101 C92 -4(2)
C95 C100 C101 N88 178.1(14)
C95 C100 N99 C98 -3(2)
C95 C100 N99 Ir2 -178.8(13)
C96 C97 C98 N99 -6(3)
C109 C108 C107 C106 -3(3)
C71 C70 C75 C74 -1(3)
C71 C70 C75 Ir2 179.6(14)
C101 C92 C93 C94 1(3)
C101 C100 C95 C94 -1(2)
C101 C100 C95 C96 -178.9(15)
C101 C100 N99 C98 177.0(14)
C101 C100 N99 Ir2 0.8(17)
C85 C84 C83 C82 4(3)
C85 C86 N76A C82 1(3)
C85 C86 N76A Ir2 -179.1(14)
C84 C85 C86 C87 -2(3)
C84 C85 C86 N76A -2(3)
C84 C83 C82 C81 175.1(15)
C84 C83 C82 C87 -5(2)
C84 C83 C82 N76A -5(2)
C87A C81 C80 C79 3(2)
C87A C81 C82 C83 -179.2(15)
C87A C81 C82 N76A 1.3(19)
C87A C77 C78 C79 -2(3)
C93 C94 C95 C100 5(3)
C93 C94 C95 C96 -176.8(17)
C93 C94 C102 C114 -120.9(18)
C93 C94 C102 C103 49(2)
C93 C92 C101 C100 4(2)
C93 C92 C101 N88 -178.1(15)
C116 C117 C118 C119 -173.8(18)
C74 C73 C72 C71 -3(3)
C113 C114 C102 C94 169.1(14)
C113 C114 C102 C103 -1(2)
C113 C112 C121 C122 -81(3)
C113 C112 C111 C106 -3(2)
C113 C112 C111 C110 -178(2)
C113 C112 C115 C116 -67(2)
C113 C105 C104 C103 -2(2)
C90 C91 C92 C101 -4(2)
C90 C91 C92 C93 178.9(16)
C90 C89 N88 C101 2(3)
C90 C89 N88 Ir2 174.0(13)
C120 C119 C118 C117 -64(2)
C83 C82 N76A C86 3(2)
C83 C82 N76A Ir2 -177.1(12)
C78 C79 C80 C81 -1(3)
C78 C77 C87A C81 4(2)
C78 C77 C87A Ir2 180.0(13)
C78 C77 N76 C81 4(2)
C78 C77 N76 Ir2 180.0(13)
C72 C73 C74 C75 1(3)
C102 C94 C95 C100 -177.0(16)
C102 C94 C95 C96 1(3)
C102 C94 C93 C92 176.8(16)
C102 C114 C113 C112 -171.7(16)
C102 C114 C113 C105 3(2)
C102 C103 C104 C105 4(2)
C86 C85 C84 C83 -1(3)
C86 C87 C82 C81 -177.7(14)
C86 C87 C82 C83 3(2)
C118 C117 C116 C115 -171.2(19)
C115 C112 C121 C122 47(3)
C115 C112 C111 C106 -124(2)
C115 C112 C111 C110 60(3)
C115 C112 C113 C114 -62(2)
C115 C112 C113 C105 123.1(18)
C80 C79 C78 C77 0(3)
C80 C81 C87A C77 -4(2)
C80 C81 C87A Ir2 179.3(10)
C80 C81 C82 C87 177.3(14)
C80 C81 C82 C83 -3(2)
C80 C81 C82 N76A 177.3(14)
C80 C81 N76 C77 -4(2)
C80 C81 N76 Ir2 179.3(10)
C82 C81 C87A C77 172.1(13)
C82 C81 C87A Ir2 -4.3(16)
C82 C81 C80 C79 -173.3(16)
C82 C81 N76 C77 172.1(13)
C82 C81 N76 Ir2 -4.3(16)
C82 C87 C86 C85 1(3)
C107 C106 C111 C112 -172.4(17)
C107 C106 C111 C110 3(3)
C107 C106 C105 C104 0(3)
C107 C106 C105 C113 173.2(17)
N99 C100 C95 C94 178.9(16)
N99 C100 C95 C96 1(2)
N99 C100 C101 C92 176.8(14)
N99 C100 C101 N88 -2(2)
N64 C69 C70 C75 0(2)
N64 C69 C70 C71 -179.4(16)
N64 C69 C68 C67 -2(3)
N64 C65 C66 C67 -3(3)
N88 C89 C90 C91 -2(3)
N76 C81 C80 C79 3(2)
N76 C81 C82 C87 1.3(19)
N76 C81 C82 C83 -179.2(15)
N76 C77 C78 C79 -2(3)
Ir2 C75 C74 C73 -179.9(15)
Ir2 C87 C86 C85 -179.1(14)
Ir2 C87 C82 C81 2.4(16)
Ir2 C87 C82 C83 -177.1(12)
C23 C22 C21 C20 -3(3)
C5 C6 N1 C2 3(3)
C5 C6 N1 Ir1 -176.0(15)
C5 C4 C3 C2 3(3)
C20 C19 C24 C23 -3(3)
C20 C19 C24 Ir1 170.5(16)
C20 C19 N13A C23 -3(3)
C20 C19 N13A Ir1 170.5(16)
C39 C30 C29 C28 -8(3)
C39 C30 C29 C38 174(2)
C39 C30 C31 C32 -176(2)
C39 C51 C50 C49 -175(3)
C39 C51 C50 C42 -3(4)
C38 C37 N36 C35 -177.6(14)
C38 C37 N36 Ir1 -11(2)
C30 C39 C51 C50 -174(2)
C30 C39 C40 C41 176(2)
C22 C23 C24 C19 0(3)
C22 C23 C24 Ir1 -172.4(15)
C22 C23 N13A C19 0(3)
C22 C23 N13A Ir1 -172.4(15)
C32 C37 N36 C35 4(3)
C32 C37 N36 Ir1 171.6(16)
C32 C33 C34 C35 1(3)
C37 C38 C29 C28 -175.7(16)
C37 C38 C29 C30 2(3)
C37 C38 N25 C26 -178.7(14)
C37 C38 N25 Ir1 -0.3(18)
C37 C32 C33 C34 0(3)
C37 C32 C31 C30 2(3)
C51 C39 C30 C29 -48(3)
C51 C39 C30 C31 131(2)
C51 C39 C40 C41 -1(4)
C29 C28 C27 C26 -1(3)
C29 C38 C37 C32 2(3)
C29 C38 C37 N36 -175.8(16)
C29 C38 N25 C26 4(2)
C29 C38 N25 Ir1 -177.2(14)
C29 C30 C31 C32 2(3)
C49 C52 C53 C54 -176(3)
C49 C48 C43 C44 174(3)
C49 C48 C43 C42 2(3)
C49 C58 C59 C60 -180(5)
C8 C7 C12 C11 2(3)
C8 C7 C12 Ir1 177.0(14)
C8 C7 C6 C5 -4(3)
C8 C7 C6 N1 178.0(16)
C52 C49 C48 C47 -73(4)
C52 C49 C48 C43 114(3)
C52 C49 C58 C59 175(4)
C52 C49 C50 C51 58(5)
C52 C49 C50 C42 -115(3)
C52 C53 C54 C55 163(3)
C53 C54 C55 C56 -73(4)
C47 C48 C43 C44 0.0
C47 C48 C43 C42 -171(3)
C48 C49 C52 C53 -66(5)
C48 C49 C58 C59 49(6)
C48 C49 C50 C51 179(3)
C48 C49 C50 C42 6(3)
C48 C47 C46 C45 0.0
C48 C43 C44 C45 0.0
C48 C43 C42 C41 -177(3)
C48 C43 C42 C50 2(3)
C43 C44 C45 C46 0.0
C43 C42 C50 C51 -178(3)
C43 C42 C50 C49 -5(3)
C44 C43 C42 C41 12(5)
C44 C43 C42 C50 -168(2)
C44 C45 C46 C47 0.0
C46 C47 C48 C49 -172(3)
C46 C47 C48 C43 0.0
C58 C49 C52 C53 169(3)
C58 C49 C48 C47 51(4)
C58 C49 C48 C43 -122(3)
C58 C49 C50 C51 -63(4)
C58 C49 C50 C42 124(3)
C62 C61 C60 C59 174(5)
C61 C60 C59 C58 -69(10)
C7 C8 C9 C10 -1(4)
C7 C12 C11 C10 0(3)
C7 C6 N1 C2 -179.0(15)
C7 C6 N1 Ir1 2.2(19)
C17 C16 C15 C14 0(5)
C17 C18 C19 C20 8(3)
C17 C18 C19 C24 -173(2)
C17 C18 C19 N13A -173(2)
C17 C18 C24A C14 2(3)
C17 C18 C24A Ir1 179.9(16)
C17 C18 N13 C14 2(3)
C17 C18 N13 Ir1 179.9(16)
C41 C42 C50 C51 1(5)
C41 C42 C50 C49 174(3)
C42 C43 C44 C45 169(3)
C42 C41 C40 C39 -1(4)
C50 C49 C52 C53 49(4)
C50 C49 C48 C47 168(2)
C50 C49 C48 C43 -5(3)
C50 C49 C58 C59 -64(5)
C16 C17 C18 C19 176(2)
C16 C17 C18 C24A -1(4)
C16 C17 C18 N13 -1(4)
C16 C15 C14 C24A 0(5)
C16 C15 C14 N13 0(5)
C40 C39 C30 C29 135(2)
C40 C39 C30 C31 -46(3)
C40 C39 C51 C50 3(4)
C40 C41 C42 C43 -179(3)
C40 C41 C42 C50 1(5)
C15 C14 N13 C18 -2(4)
C15 C14 N13 Ir1 -179(2)
C33 C32 C37 C38 179.2(16)
C33 C32 C37 N36 -3(3)
C33 C32 C31 C30 178(2)
C18 C17 C16 C15 0(5)
C18 C19 C24 C23 178.1(17)
C18 C19 C24 Ir1 -9(2)
C18 C19 N13A C23 178.1(17)
C18 C19 N13A Ir1 -9(2)
C18 C24A C14 C15 -2(4)
C27 C28 C29 C38 -3(3)
C27 C28 C29 C30 179.1(18)
C27 C26 N25 C38 -9(2)
C27 C26 N25 Ir1 172.7(13)
C31 C30 C29 C28 173.3(19)
C31 C30 C29 C38 -4(3)
C31 C32 C37 C38 -4(3)
C31 C32 C37 N36 173.5(19)
C31 C32 C33 C34 -176(2)
C57 C56 C55 C54 -176(3)
C19 C20 C21 C22 0(3)
C19 C18 C24A C14 -176(2)
C19 C18 C24A Ir1 3(2)
C19 C18 N13 C14 -176(2)
C19 C18 N13 Ir1 3(2)
C24 C23 C22 C21 3(3)
C24A C18 C19 C20 -175(2)
C24A C18 C19 N13A 4(3)
C12 C7 C6 C5 -177(2)
C12 C7 C6 N1 5(2)
C6 C5 C4 C3 -3(3)
C6 C7 C12 C11 174.7(15)
C6 C7 C12 Ir1 -10(2)
C4 C5 C6 C7 -178(2)
C4 C5 C6 N1 0(3)
C3 C2 N1 C6 -2(3)
C3 C2 N1 Ir1 176.3(15)
C11 C10 C9 C8 2(4)
C21 C20 C19 C18 -178(2)
C21 C20 C19 C24 3(3)
C21 C20 C19 N13A 3(3)
C34 C35 N36 C37 -3(2)
C34 C35 N36 Ir1 -168.8(13)
C9 C8 C7 C12 -2(3)
C9 C8 C7 C6 -174.2(19)
C9 C10 C11 C12 -2(3)
N36 C35 C34 C33 0(3)
N25 C38 C37 C32 -174.9(16)
N25 C38 C37 N36 7(2)
N25 C38 C29 C28 1(3)
N25 C38 C29 C30 179.0(17)
N25 C26 C27 C28 8(3)
N1 C2 C3 C4 -1(3)
N13 C18 C19 C20 -175(2)
N13 C18 C19 C24 4(3)
N13A C23 C22 C21 3(3)
Ir1 C24A C14 C15 -179(2)
Ir1 C12 C11 C10 -174.6(16)
C63 C62 C61 C60 -140(7)
